data_7124905
loop_
_publ_author_name
'Saikawa, Makoto'
'Nakamura, Takashi'
'Uchida, Junji'
'Yamamura, Masaki'
'Nabeshima, Tatsuya'

_publ_section_title
;
 Synthesis of figure-of-eight helical bisBODIPY macrocycles and their
 chiroptical properties.
;
_journal_issue 71
_journal_name_full 'Chemical communications (Cambridge, England)'
_journal_page_first 10727
_journal_page_last 10730
_journal_paper_doi 10.1039/c6cc05439k
_journal_volume 52
_journal_year 2016
_chemical_formula_sum 'C62 H44 B2 Cl6 N4 O6'
_chemical_formula_weight 1175.33
_space_group_crystal_system monoclinic
_space_group_IT_number 14
_space_group_name_Hall '-P 2yn'
_space_group_name_H-M_alt 'P 1 21/n 1'
_atom_sites_solution_hydrogens geom
_audit_creation_method SHELXL-2014/7
_audit_update_record
;
2016-06-17 deposited with the CCDC.
2016-07-21 downloaded from the CCDC.
;
_cell_angle_alpha 90
_cell_angle_beta 114.516(3)
_cell_angle_gamma 90
_cell_formula_units_Z 8
_cell_length_a 27.3653(13)
_cell_length_b 13.7830(7)
_cell_length_c 31.7984(14)
_cell_measurement_reflns_used 8676
_cell_measurement_temperature 120(2)
_cell_measurement_theta_max 28.436
_cell_measurement_theta_min 2.205
_cell_volume 10912.3(9)
_computing_structure_refinement 'SHELXL-2014/7 (Sheldrick, 2014)'
_diffrn_ambient_temperature 120(2)
_diffrn_measured_fraction_theta_full 1.000
_diffrn_measured_fraction_theta_max 1.000
_diffrn_measurement_device_type 'Bruker APEX-II CCD'
_diffrn_measurement_method '\f and \w scans'
_diffrn_radiation_monochromator graphite
_diffrn_radiation_source 'fine-focus sealed tube'
_diffrn_radiation_type MoK\a
_diffrn_radiation_wavelength 0.71073
_diffrn_reflns_av_R_equivalents 0.2498
_diffrn_reflns_av_unetI/netI 0.0706
_diffrn_reflns_Laue_measured_fraction_full 1.000
_diffrn_reflns_Laue_measured_fraction_max 1.000
_diffrn_reflns_limit_h_max 30
_diffrn_reflns_limit_h_min -30
_diffrn_reflns_limit_k_max 15
_diffrn_reflns_limit_k_min -15
_diffrn_reflns_limit_l_max 35
_diffrn_reflns_limit_l_min -35
_diffrn_reflns_number 446123
_diffrn_reflns_point_group_measured_fraction_full 1.000
_diffrn_reflns_point_group_measured_fraction_max 1.000
_diffrn_reflns_theta_full 23.255
_diffrn_reflns_theta_max 23.255
_diffrn_reflns_theta_min 0.829
_exptl_absorpt_coefficient_mu 0.374
_exptl_absorpt_correction_T_max 0.7461
_exptl_absorpt_correction_T_min 0.6650
_exptl_absorpt_correction_type multi-scan
_exptl_absorpt_process_details
;    
 SADABS-2014/4 - Bruker AXS area detector scaling and absorption correction 
;
_exptl_crystal_colour plate
_exptl_crystal_density_diffrn 1.431
_exptl_crystal_density_method 'not measured'
_exptl_crystal_description purple
_exptl_crystal_F_000 4832
_exptl_crystal_size_max 0.240
_exptl_crystal_size_mid 0.120
_exptl_crystal_size_min 0.030
_refine_diff_density_max 1.160
_refine_diff_density_min -0.809
_refine_diff_density_rms 0.099
_refine_ls_extinction_method none
_refine_ls_goodness_of_fit_ref 1.522
_refine_ls_hydrogen_treatment constr
_refine_ls_matrix_type full
_refine_ls_number_parameters 1462
_refine_ls_number_reflns 15669
_refine_ls_number_restraints 0
_refine_ls_restrained_S_all 1.522
_refine_ls_R_factor_all 0.1407
_refine_ls_R_factor_gt 0.0847
_refine_ls_shift/su_max 0.000
_refine_ls_shift/su_mean 0.000
_refine_ls_structure_factor_coef Fsqd
_refine_ls_weighting_details 'w=1/[\s^2^(Fo^2^)+(0.1000P)^2^] where P=(Fo^2^+2Fc^2^)/3'
_refine_ls_weighting_scheme calc
_refine_ls_wR_factor_gt 0.2289
_refine_ls_wR_factor_ref 0.2564
_reflns_Friedel_coverage 0.000
_reflns_number_gt 9790
_reflns_number_total 15669
_reflns_threshold_expression 'I > 2\s(I)'
_cod_data_source_file c6cc05439k2.cif
_cod_data_source_block 1224
_cod_original_sg_symbol_H-M 'P 21/n'
_cod_database_code 7124905
_shelx_shelxl_version_number 2014/7
_shelx_space_group_comment
;
The symmetry employed for this shelxl refinement is uniquely defined
by the following loop, which should always be used as a source of
symmetry information in preference to the above space-group names.
They are only intended as comments.
;
_shelx_estimated_absorpt_t_min 0.916
_shelx_estimated_absorpt_t_max 0.989

loop_
_space_group_symop_operation_xyz
'x, y, z'
'-x+1/2, y+1/2, -z+1/2'
'-x, -y, -z'
'x-1/2, -y-1/2, z-1/2'

loop_
_atom_site_label
_atom_site_type_symbol
_atom_site_fract_x
_atom_site_fract_y
_atom_site_fract_z
_atom_site_U_iso_or_equiv
_atom_site_adp_type
_atom_site_occupancy
_atom_site_site_symmetry_order
_atom_site_calc_flag
_atom_site_refinement_flags_posn
_atom_site_refinement_flags_adp
_atom_site_refinement_flags_occupancy
_atom_site_disorder_assembly
_atom_site_disorder_group
Cl14 Cl 0.27141(8) 0.37811(15) 0.28741(7) 0.0539(6) Uani 1 1 d . . . . .
Cl3 Cl 0.24136(8) 0.19313(16) 0.80400(7) 0.0594(6) Uani 1 1 d . . . . .
Cl4 Cl 0.50965(8) -0.04664(16) 0.44878(7) 0.0577(6) Uani 1 1 d . . . . .
Cl5 Cl 0.29320(9) 0.44168(19) 0.37961(7) 0.0703(7) Uani 1 1 d . . . . .
Cl6 Cl 0.47368(8) 0.29286(18) 0.88638(7) 0.0656(7) Uani 1 1 d . . . . .
Cl7 Cl 0.29213(9) 0.02519(15) 0.78453(8) 0.0672(7) Uani 1 1 d . . . . .
Cl8 Cl 0.46301(10) 0.18297(16) 0.96043(9) 0.0722(7) Uani 1 1 d . . . . .
Cl13 Cl 0.39775(9) -0.05084(18) 0.38589(9) 0.0820(8) Uani 1 1 d . . . . .
Cl1 Cl 0.32083(10) 0.56249(17) 0.31836(10) 0.0888(9) Uani 1 1 d . . . . .
Cl10 Cl 0.35631(9) 0.1736(2) 0.84457(11) 0.1033(11) Uani 1 1 d . . . . .
Cl11 Cl 0.52025(12) 0.3634(2) 0.97915(9) 0.1028(11) Uani 1 1 d . . . . .
Cl12 Cl 0.43947(15) -0.19250(19) 0.45885(11) 0.1076(11) Uani 1 1 d . . . . .
O00D O 0.51512(15) 0.0835(3) 0.66671(13) 0.0221(10) Uani 1 1 d . . . . .
O00E O 0.48530(15) 0.3029(3) 0.78529(13) 0.0218(10) Uani 1 1 d . . . . .
O00F O 0.49990(15) 0.0087(3) 0.72781(13) 0.0222(10) Uani 1 1 d . . . . .
O00G O 0.49657(15) 0.3778(3) 0.72219(13) 0.0233(10) Uani 1 1 d . . . . .
O00H O 0.26165(16) 0.4339(3) 0.46430(13) 0.0243(10) Uani 1 1 d . . . . .
O00I O 0.47898(16) 0.1030(3) 0.79486(13) 0.0256(10) Uani 1 1 d . . . . .
O00J O 0.24920(16) 0.3614(3) 0.52759(13) 0.0245(10) Uani 1 1 d . . . . .
O00K O 0.24661(15) 0.7223(3) 0.51464(13) 0.0231(10) Uani 1 1 d . . . . .
O00L O 0.23051(15) 0.6516(3) 0.57661(13) 0.0257(10) Uani 1 1 d . . . . .
O00M O 0.23644(16) 0.4567(3) 0.59866(13) 0.0285(11) Uani 1 1 d . . . . .
O00N O 0.50977(16) 0.2807(3) 0.65138(13) 0.0257(10) Uani 1 1 d . . . . .
O00O O 0.27098(17) 0.6311(3) 0.44884(14) 0.0288(11) Uani 1 1 d . . . . .
N00P N 0.56416(19) -0.0668(3) 0.70492(16) 0.0226(12) Uani 1 1 d . . . . .
N00Q N 0.5364(2) 0.4586(4) 0.79558(16) 0.0241(12) Uani 1 1 d . . . . .
N00R N 0.30586(19) 0.2824(3) 0.49279(16) 0.0232(12) Uani 1 1 d . . . . .
N00S N 0.20923(19) 0.2786(3) 0.45470(16) 0.0233(12) Uani 1 1 d . . . . .
N00T N 0.44039(19) 0.4530(3) 0.75741(16) 0.0241(12) Uani 1 1 d . . . . .
N00U N 0.47104(19) -0.0715(3) 0.65108(16) 0.0228(12) Uani 1 1 d . . . . .
N00V N 0.27391(19) 0.8063(3) 0.59079(16) 0.0239(12) Uani 1 1 d . . . . .
N00W N 0.1814(2) 0.8009(4) 0.53547(16) 0.0254(12) Uani 1 1 d . . . . .
C00X C 0.4628(2) 0.2271(4) 0.6420(2) 0.0233(15) Uani 1 1 d . . . . .
C00Y C 0.3277(2) 0.6655(4) 0.61911(19) 0.0228(15) Uani 1 1 d . . . . .
C00Z C 0.4661(2) 0.1266(4) 0.64605(19) 0.0221(15) Uani 1 1 d . . . . .
C010 C 0.1997(2) 0.3940(4) 0.5205(2) 0.0230(15) Uani 1 1 d . . . . .
C011 C 0.5307(2) 0.1020(4) 0.7964(2) 0.0234(15) Uani 1 1 d . . . . .
C012 C 0.6059(2) -0.0435(4) 0.7448(2) 0.0241(15) Uani 1 1 d . . . . .
C013 C 0.3126(2) 0.5791(5) 0.4827(2) 0.0248(15) Uani 1 1 d . . . . .
C014 C 0.5927(3) 0.3706(4) 0.7691(2) 0.0241(15) Uani 1 1 d . . . . .
C015 C 0.4835(3) 0.5909(4) 0.8052(2) 0.0263(15) Uani 1 1 d . . . . .
C016 C 0.3918(2) 0.4115(4) 0.7398(2) 0.0234(15) Uani 1 1 d . . . . .
C017 C 0.4379(2) 0.2560(4) 0.7602(2) 0.0256(15) Uani 1 1 d . . . . .
C018 C 0.3201(2) 0.7686(4) 0.6217(2) 0.0245(15) Uani 1 1 d . . . . .
C019 C 0.5401(2) -0.2971(4) 0.6338(2) 0.0251(15) Uani 1 1 d . . . . .
C01A C 0.2833(2) 0.5105(4) 0.6067(2) 0.0232(15) Uani 1 1 d . . . . .
C01B C 0.2622(2) 0.1461(4) 0.4447(2) 0.0260(15) Uani 1 1 d . . . . .
C01C C 0.5420(2) 0.0483(4) 0.7649(2) 0.0228(15) Uani 1 1 d . . . . .
C01D C 0.2638(2) 0.0560(4) 0.4185(2) 0.0255(15) Uani 1 1 d . . . . .
C01E C 0.2794(2) 0.6102(4) 0.5991(2) 0.0241(15) Uani 1 1 d . . . . .
C01F C 0.4175(2) 0.0712(4) 0.6245(2) 0.0235(15) Uani 1 1 d . . . . .
C01G C 0.3566(2) 0.4284(5) 0.5148(2) 0.0246(15) Uani 1 1 d . . . . .
C01H C 0.1406(2) 0.7805(5) 0.4934(2) 0.0265(15) Uani 1 1 d . . . . .
C01I C 0.4785(2) 0.6830(4) 0.8276(2) 0.0241(15) Uani 1 1 d . . . . .
C01J C 0.3092(2) 0.4785(4) 0.4882(2) 0.0232(15) Uani 1 1 d . . . . .
C01K C 0.5863(3) 0.4447(4) 0.7988(2) 0.0254(15) Uani 1 1 d . . . . .
C01L C 0.3090(2) 0.1912(4) 0.4756(2) 0.0234(15) Uani 1 1 d . . . . .
C01M C 0.5336(3) 0.5474(4) 0.8156(2) 0.0240(15) Uani 1 1 d . . . . .
C01N C 0.2648(3) 0.8959(4) 0.6068(2) 0.0250(15) Uani 1 1 d . . . . .
C01O C 0.2056(2) 0.6865(4) 0.4766(2) 0.0232(15) Uani 1 1 d . . . . .
C01P C 0.1940(2) 0.4489(4) 0.5553(2) 0.0253(15) Uani 1 1 d . . . . .
C01Q C 0.4256(2) -0.0322(4) 0.6215(2) 0.0239(15) Uani 1 1 d . . . . .
C01R C 0.5872(3) 0.5838(5) 0.8366(2) 0.0289(16) Uani 1 1 d . . . . .
H61 H 0.5986 0.6412 0.8546 0.035 Uiso 1 1 calc R U . . .
C01S C 0.5723(3) 0.1456(4) 0.8334(2) 0.0267(16) Uani 1 1 d . . . . .
H62 H 0.5642 0.1845 0.8544 0.032 Uiso 1 1 calc R U . . .
C01T C 0.3108(3) 0.9168(5) 0.6469(2) 0.0283(16) Uani 1 1 d . . . . .
H37 H 0.3170 0.9750 0.6643 0.034 Uiso 1 1 calc R U . . .
C01U C 0.6198(3) 0.5198(4) 0.8257(2) 0.0262(15) Uani 1 1 d . . . . .
H63 H 0.6574 0.5257 0.8347 0.031 Uiso 1 1 calc R U . . .
C01V C 0.4326(2) -0.1816(5) 0.5951(2) 0.0263(15) Uani 1 1 d . . . . .
H64 H 0.4255 -0.2398 0.5775 0.032 Uiso 1 1 calc R U . . .
C01W C 0.5311(2) -0.2029(4) 0.6537(2) 0.0237(15) Uani 1 1 d . . . . .
C01X C 0.1595(3) 0.1514(4) 0.4165(2) 0.0261(15) Uani 1 1 d . . . . .
H38 H 0.1484 0.0930 0.3993 0.031 Uiso 1 1 calc R U . . .
C01Y C 0.3891(3) 0.1053(5) 0.7377(2) 0.0305(16) Uani 1 1 d . . . . .
H95 H 0.3887 0.0364 0.7386 0.037 Uiso 1 1 calc R U . . .
C01Z C 0.3316(3) 0.4654(5) 0.6274(2) 0.0294(16) Uani 1 1 d . . . . .
H52 H 0.3330 0.3969 0.6309 0.035 Uiso 1 1 calc R U . . .
C020 C 0.5382(2) -0.3860(4) 0.6540(2) 0.0264(15) Uani 1 1 d . . . . .
C021 C 0.5466(2) 0.3435(4) 0.7297(2) 0.0251(15) Uani 1 1 d . . . . .
C022 C 0.3549(3) 0.3235(5) 0.5106(2) 0.0275(16) Uani 1 1 d . . . . .
C023 C 0.5522(3) 0.2890(4) 0.6952(2) 0.0271(16) Uani 1 1 d . . . . .
C024 C 0.1527(2) 0.3677(4) 0.4813(2) 0.0257(15) Uani 1 1 d . . . . .
C025 C 0.1595(2) 0.2923(4) 0.4526(2) 0.0243(15) Uani 1 1 d . . . . .
C026 C 0.2120(2) 0.1893(4) 0.4352(2) 0.0240(15) Uani 1 1 d . . . . .
C027 C 0.5739(2) -0.1545(4) 0.6887(2) 0.0249(15) Uani 1 1 d . . . . .
C028 C 0.4674(2) 0.6768(5) 0.8671(2) 0.0255(15) Uani 1 1 d . . . . .
C029 C 0.3454(3) 0.8400(5) 0.6567(2) 0.0329(17) Uani 1 1 d . . . . .
H39 H 0.3797 0.8350 0.6820 0.039 Uiso 1 1 calc R U . . .
C02A C 0.1271(2) 0.2134(5) 0.4274(2) 0.0267(15) Uani 1 1 d . . . . .
H40 H 0.0899 0.2050 0.4195 0.032 Uiso 1 1 calc R U . . .
C02B C 0.2133(3) 0.9359(4) 0.5880(2) 0.0266(15) Uani 1 1 d . . . . .
C02C C 0.3685(2) 0.1183(4) 0.6050(2) 0.0264(15) Uani 1 1 d . . . . .
H65 H 0.3362 0.0818 0.5914 0.032 Uiso 1 1 calc R U . . .
C02D C 0.4799(2) -0.1614(4) 0.6352(2) 0.0248(15) Uani 1 1 d . . . . .
C02E C 0.3985(3) -0.1021(5) 0.5858(2) 0.0285(16) Uani 1 1 d . . . . .
H66 H 0.3642 -0.0953 0.5608 0.034 Uiso 1 1 calc R U . . .
C02F C 0.4749(2) 0.8585(5) 0.8303(2) 0.0277(16) Uani 1 1 d . . . . .
H93 H 0.4769 0.9199 0.8175 0.033 Uiso 1 1 calc R U . . .
C02G C 0.2578(3) -0.0368(4) 0.4349(2) 0.0288(16) Uani 1 1 d . . . . .
C02H C 0.3665(2) 0.2186(5) 0.6052(2) 0.0269(15) Uani 1 1 d . . . . .
H67 H 0.3329 0.2510 0.5933 0.032 Uiso 1 1 calc R U . . .
C02I C 0.5493(2) -0.2927(5) 0.5933(2) 0.0289(16) Uani 1 1 d . . . . .
C02J C 0.3423(3) 0.2562(5) 0.7102(2) 0.0290(16) Uani 1 1 d . . . . .
H96 H 0.3099 0.2905 0.6932 0.035 Uiso 1 1 calc R U . . .
C02K C 0.3928(3) 0.2539(5) 0.5105(2) 0.0286(16) Uani 1 1 d . . . . .
H41 H 0.4307 0.2614 0.5234 0.034 Uiso 1 1 calc R U . . .
C02L C 0.3766(2) 0.6182(5) 0.6403(2) 0.0282(16) Uani 1 1 d . . . . .
H53 H 0.4088 0.6551 0.6528 0.034 Uiso 1 1 calc R U . . .
C02M C 0.5963(2) 0.0310(4) 0.7730(2) 0.0247(15) Uani 1 1 d . . . . .
C02N C 0.3901(2) 0.3068(4) 0.7341(2) 0.0236(15) Uani 1 1 d . . . . .
C02O C 0.4054(3) 0.4797(5) 0.5386(2) 0.0305(16) Uani 1 1 d . . . . .
H54 H 0.4372 0.4455 0.5572 0.037 Uiso 1 1 calc R U . . .
C02P C 0.1512(3) 0.7071(4) 0.4658(2) 0.0272(16) Uani 1 1 d . . . . .
C02Q C 0.1199(3) 0.9193(5) 0.5199(2) 0.0309(16) Uani 1 1 d . . . . .
H42 H 0.1019 0.9765 0.5224 0.037 Uiso 1 1 calc R U . . .
C02R C 0.2040(2) 1.0297(5) 0.6081(2) 0.0283(16) Uani 1 1 d . . . . .
C02S C 0.3539(3) 0.4830(5) 0.7388(2) 0.0277(16) Uani 1 1 d . . . . .
H68 H 0.3160 0.4755 0.7258 0.033 Uiso 1 1 calc R U . . .
C02T C 0.1443(3) 0.4839(5) 0.5494(2) 0.0303(16) Uani 1 1 d . . . . .
H55 H 0.1410 0.5224 0.5729 0.036 Uiso 1 1 calc R U . . .
C02U C 0.4141(3) 0.2722(5) 0.6229(2) 0.0283(16) Uani 1 1 d . . . . .
H69 H 0.4125 0.3410 0.6216 0.034 Uiso 1 1 calc R U . . .
C02V C 0.1006(2) 0.8523(5) 0.4845(2) 0.0292(16) Uani 1 1 d . . . . .
H43 H 0.0666 0.8541 0.4588 0.035 Uiso 1 1 calc R U . . .
C02W C 0.1714(2) 0.8879(4) 0.5521(2) 0.0274(15) Uani 1 1 d . . . . .
C02X C 0.3819(3) 0.5651(5) 0.7601(2) 0.0304(16) Uani 1 1 d . . . . .
H70 H 0.3669 0.6238 0.7650 0.036 Uiso 1 1 calc R U . . .
C02Y C 0.4820(2) 0.7738(5) 0.8089(2) 0.0285(16) Uani 1 1 d . . . . .
C02Z C 0.1913(2) 1.2014(5) 0.6493(2) 0.0302(16) Uani 1 1 d . . . . .
C030 C 0.4650(2) 0.8542(5) 0.8694(2) 0.0310(16) Uani 1 1 d . . . . .
C031 C 0.2181(2) 0.6334(4) 0.4447(2) 0.0269(16) Uani 1 1 d . . . . .
C032 C 0.6253(3) 0.1332(5) 0.8403(2) 0.0303(16) Uani 1 1 d . . . . .
H71 H 0.6533 0.1647 0.8653 0.036 Uiso 1 1 calc R U . . .
C033 C 0.6371(2) 0.0755(4) 0.8110(2) 0.0272(16) Uani 1 1 d . . . . .
H72 H 0.6736 0.0654 0.8164 0.033 Uiso 1 1 calc R U . . .
C034 C 0.6471(3) 0.2749(5) 0.7415(2) 0.0341(17) Uani 1 1 d . . . . .
H98 H 0.6810 0.2478 0.7464 0.041 Uiso 1 1 calc R U . . .
C035 C 0.4616(2) 0.7631(5) 0.8877(2) 0.0308(16) Uani 1 1 d . . . . .
H94 H 0.4553 0.7599 0.9148 0.037 Uiso 1 1 calc R U . . .
C036 C 0.2713(2) 0.0656(4) 0.3782(2) 0.0261(15) Uani 1 1 d . . . . .
C037 C 0.6266(3) -0.1826(5) 0.7185(2) 0.0335(17) Uani 1 1 d . . . . .
H73 H 0.6448 -0.2388 0.7153 0.040 Uiso 1 1 calc R U . . .
C038 C 0.4065(3) 0.5782(5) 0.5346(2) 0.0329(17) Uani 1 1 d . . . . .
H56 H 0.4387 0.6129 0.5514 0.040 Uiso 1 1 calc R U . . .
C039 C 0.5508(2) -0.4693(5) 0.5919(2) 0.0288(16) Uani 1 1 d . . . . .
C03A C 0.4365(2) 0.1554(4) 0.7628(2) 0.0251(15) Uani 1 1 d . . . . .
C03B C 0.2701(3) -0.0181(5) 0.3527(2) 0.0336(17) Uani 1 1 d . . . . .
H44 H 0.2739 -0.0117 0.3245 0.040 Uiso 1 1 calc R U . . .
C03C C 0.0989(3) 0.4634(5) 0.5094(2) 0.0343(17) Uani 1 1 d . . . . .
H57 H 0.0652 0.4909 0.5049 0.041 Uiso 1 1 calc R U . . .
C03D C 0.3423(3) 0.1561(5) 0.7113(2) 0.0349(17) Uani 1 1 d . . . . .
H97 H 0.3102 0.1215 0.6939 0.042 Uiso 1 1 calc R U . . .
C03E C 0.5425(2) -0.4702(5) 0.6318(2) 0.0297(16) Uani 1 1 d . . . . .
H74 H 0.5396 -0.5310 0.6447 0.036 Uiso 1 1 calc R U . . .
C03F C 0.1113(3) 0.6700(5) 0.4253(2) 0.0328(17) Uani 1 1 d . . . . .
H45 H 0.0746 0.6843 0.4178 0.039 Uiso 1 1 calc R U . . .
C03G C 0.5552(3) -0.3794(5) 0.5735(2) 0.0325(17) Uani 1 1 d . . . . .
H75 H 0.5624 -0.3774 0.5468 0.039 Uiso 1 1 calc R U . . .
C03H C 0.4367(2) 0.5466(4) 0.7731(2) 0.0270(16) Uani 1 1 d . . . . .
C03I C 0.3792(3) 0.5189(5) 0.6437(2) 0.0285(16) Uani 1 1 d . . . . .
H58 H 0.4129 0.4869 0.6569 0.034 Uiso 1 1 calc R U . . .
C03J C 0.1996(3) 1.2042(5) 0.6096(2) 0.0355(18) Uani 1 1 d . . . . .
H46 H 0.2009 1.2653 0.5963 0.043 Uiso 1 1 calc R U . . .
C03K C 0.2061(3) 1.1191(5) 0.5884(2) 0.0308(16) Uani 1 1 d . . . . .
C03L C 0.3598(3) 0.6285(5) 0.5056(2) 0.0313(17) Uani 1 1 d . . . . .
H59 H 0.3610 0.6967 0.5020 0.038 Uiso 1 1 calc R U . . .
C03M C 0.1777(3) 0.5962(5) 0.4048(2) 0.0325(17) Uani 1 1 d . . . . .
H47 H 0.1866 0.5596 0.3836 0.039 Uiso 1 1 calc R U . . .
C03N C 0.1026(3) 0.4027(5) 0.4758(2) 0.0318(16) Uani 1 1 d . . . . .
H60 H 0.0713 0.3853 0.4494 0.038 Uiso 1 1 calc R U . . .
C03O C 0.3639(3) 0.1722(5) 0.4881(2) 0.0329(17) Uani 1 1 d . . . . .
H48 H 0.3785 0.1139 0.4822 0.039 Uiso 1 1 calc R U . . .
C03P C 0.1946(3) 1.0248(5) 0.6481(2) 0.0331(17) Uani 1 1 d . . . . .
C03Q C 0.6020(3) 0.2535(5) 0.7015(2) 0.0346(17) Uani 1 1 d . . . . .
H99 H 0.6055 0.2142 0.6783 0.042 Uiso 1 1 calc R U . . .
C03R C 0.4938(3) 0.7804(5) 0.7671(2) 0.0348(17) Uani 1 1 d . . . . .
H1 H 0.5322 0.7687 0.7760 0.052 Uiso 1 1 calc R U . . .
H2 H 0.4843 0.8453 0.7535 0.052 Uiso 1 1 calc R U . . .
H3 H 0.4727 0.7317 0.7444 0.052 Uiso 1 1 calc R U . . .
C03S C 0.5309(3) -0.3919(5) 0.6983(2) 0.0327(17) Uani 1 1 d . . . . .
H19 H 0.5654 -0.3802 0.7246 0.049 Uiso 1 1 calc R U . . .
H20 H 0.5176 -0.4565 0.7012 0.049 Uiso 1 1 calc R U . . .
H21 H 0.5049 -0.3428 0.6981 0.049 Uiso 1 1 calc R U . . .
C03T C 0.2579(3) -0.1187(5) 0.4085(2) 0.0352(17) Uani 1 1 d . . . . .
H49 H 0.2540 -0.1814 0.4192 0.042 Uiso 1 1 calc R U . . .
C03U C 0.1247(3) 0.6124(5) 0.3960(2) 0.0367(18) Uani 1 1 d . . . . .
H50 H 0.0972 0.5839 0.3696 0.044 Uiso 1 1 calc R U . . .
C03V C 0.6428(3) 0.3355(5) 0.7744(2) 0.0336(17) Uani 1 1 d . . . . .
H100 H 0.6741 0.3536 0.8008 0.040 Uiso 1 1 calc R U . . .
C03W C 0.6469(3) -0.1139(5) 0.7532(2) 0.0333(17) Uani 1 1 d . . . . .
H76 H 0.6817 -0.1138 0.7780 0.040 Uiso 1 1 calc R U . . .
C03X C 0.1897(3) 1.1112(5) 0.6687(2) 0.0379(18) Uani 1 1 d . . . . .
H51 H 0.1851 1.1087 0.6967 0.045 Uiso 1 1 calc R U . . .
C03Y C 0.2814(3) 0.1631(5) 0.3619(2) 0.0368(18) Uani 1 1 d . . . . .
H22 H 0.2530 0.2083 0.3601 0.055 Uiso 1 1 calc R U . . .
H23 H 0.2816 0.1563 0.3313 0.055 Uiso 1 1 calc R U . . .
H24 H 0.3163 0.1880 0.3838 0.055 Uiso 1 1 calc R U . . .
C03Z C 0.2134(3) 1.1252(5) 0.5440(2) 0.0379(18) Uani 1 1 d . . . . .
H4 H 0.2310 1.1865 0.5431 0.057 Uiso 1 1 calc R U . . .
H5 H 0.1782 1.1221 0.5177 0.057 Uiso 1 1 calc R U . . .
H6 H 0.2356 1.0708 0.5424 0.057 Uiso 1 1 calc R U . . .
C040 C 0.4619(3) 0.5810(5) 0.8872(2) 0.0370(17) Uani 1 1 d . . . . .
H7 H 0.4311 0.5457 0.8646 0.055 Uiso 1 1 calc R U . . .
H8 H 0.4564 0.5920 0.9154 0.055 Uiso 1 1 calc R U . . .
H9 H 0.4947 0.5428 0.8946 0.055 Uiso 1 1 calc R U . . .
C041 C 0.2634(3) -0.1100(5) 0.3675(2) 0.0378(18) Uani 1 1 d . . . . .
C042 C 0.5561(3) -0.5624(5) 0.5688(2) 0.0408(19) Uani 1 1 d . . . . .
H25 H 0.5533 -0.6181 0.5868 0.061 Uiso 1 1 calc R U . . .
H26 H 0.5910 -0.5636 0.5671 0.061 Uiso 1 1 calc R U . . .
H27 H 0.5274 -0.5656 0.5375 0.061 Uiso 1 1 calc R U . . .
C043 C 0.1861(3) 1.2930(5) 0.6728(3) 0.046(2) Uani 1 1 d . . . . .
H10 H 0.1557 1.2871 0.6813 0.069 Uiso 1 1 calc R U . . .
H11 H 0.1801 1.3479 0.6516 0.069 Uiso 1 1 calc R U . . .
H12 H 0.2192 1.3037 0.7006 0.069 Uiso 1 1 calc R U . . .
C044 C 0.5538(3) -0.1971(5) 0.5732(3) 0.046(2) Uani 1 1 d . . . . .
H28 H 0.5555 -0.2073 0.5433 0.069 Uiso 1 1 calc R U . . .
H29 H 0.5864 -0.1638 0.5943 0.069 Uiso 1 1 calc R U . . .
H30 H 0.5223 -0.1573 0.5688 0.069 Uiso 1 1 calc R U . . .
C50 C 0.3156(3) 0.4441(5) 0.3357(2) 0.0386(18) Uani 1 1 d . . . . .
H92 H 0.3519 0.4130 0.3474 0.046 Uiso 1 1 calc R U . . .
C046 C 0.2505(3) -0.0482(5) 0.4786(2) 0.0417(19) Uani 1 1 d . . . . .
H31 H 0.2131 -0.0343 0.4727 0.063 Uiso 1 1 calc R U . . .
H32 H 0.2743 -0.0029 0.5019 0.063 Uiso 1 1 calc R U . . .
H33 H 0.2594 -0.1148 0.4900 0.063 Uiso 1 1 calc R U . . .
B047 B 0.4900(3) 0.3960(5) 0.7653(2) 0.0243(17) Uani 1 1 d . . . . .
B048 B 0.5129(3) -0.0091(5) 0.6883(2) 0.0228(17) Uani 1 1 d . . . . .
C049 C 0.4588(3) 0.9472(5) 0.8925(3) 0.050(2) Uani 1 1 d . . . . .
H13 H 0.4884 0.9526 0.9233 0.075 Uiso 1 1 calc R U . . .
H14 H 0.4246 0.9458 0.8956 0.075 Uiso 1 1 calc R U . . .
H15 H 0.4593 1.0032 0.8737 0.075 Uiso 1 1 calc R U . . .
B04A B 0.2330(3) 0.7431(5) 0.5537(2) 0.0238(17) Uani 1 1 d . . . . .
B04B B 0.2563(3) 0.3411(5) 0.4852(3) 0.0251(18) Uani 1 1 d . . . . .
C51 C 0.4519(3) -0.1149(6) 0.4181(3) 0.051(2) Uani 1 1 d . . . . .
H91 H 0.4602 -0.1584 0.3967 0.061 Uiso 1 1 calc R U . . .
C04D C 0.2623(3) -0.1984(5) 0.3392(3) 0.056(2) Uani 1 1 d . . . . .
H34 H 0.2344 -0.1904 0.3078 0.084 Uiso 1 1 calc R U . . .
H35 H 0.2545 -0.2560 0.3534 0.084 Uiso 1 1 calc R U . . .
H36 H 0.2973 -0.2061 0.3380 0.084 Uiso 1 1 calc R U . . .
C04E C 0.1912(4) 0.9296(5) 0.6696(3) 0.060(2) Uani 1 1 d . . . . .
H16 H 0.1708 0.8832 0.6453 0.090 Uiso 1 1 calc R U . . .
H17 H 0.1730 0.9390 0.6901 0.090 Uiso 1 1 calc R U . . .
H18 H 0.2275 0.9045 0.6874 0.090 Uiso 1 1 calc R U . . .
C52 C 0.4679(3) 0.2984(6) 0.9393(3) 0.057(2) Uani 1 1 d . . . . .
H90 H 0.4340 0.3342 0.9339 0.068 Uiso 1 1 calc R U . . .
C53 C 0.2924(6) 0.1150(11) 0.8276(5) 0.037(4) Uani 0.5 1 d . . P A 2
H83 H 0.2902 0.0815 0.8546 0.045 Uiso 0.5 1 calc R U P A 2
C54 C 0.2967(7) 0.1428(14) 0.7965(9) 0.083(6) Uani 0.5 1 d . . P A 1
H82 H 0.2983 0.1765 0.7693 0.099 Uiso 0.5 1 calc R U P A 1

loop_
_atom_site_aniso_label
_atom_site_aniso_U_11
_atom_site_aniso_U_22
_atom_site_aniso_U_33
_atom_site_aniso_U_23
_atom_site_aniso_U_13
_atom_site_aniso_U_12
Cl14 0.0536(13) 0.0536(13) 0.0444(11) -0.0119(9) 0.0103(10) -0.0015(10)
Cl3 0.0448(12) 0.0729(16) 0.0554(13) -0.0098(11) 0.0157(10) -0.0098(11)
Cl4 0.0513(13) 0.0620(15) 0.0525(12) -0.0038(10) 0.0142(10) 0.0047(10)
Cl5 0.0539(14) 0.110(2) 0.0455(12) -0.0202(13) 0.0189(11) 0.0001(13)
Cl6 0.0466(13) 0.0891(18) 0.0602(14) -0.0161(12) 0.0213(11) -0.0051(12)
Cl7 0.0672(15) 0.0438(13) 0.0906(17) -0.0023(12) 0.0327(13) -0.0107(11)
Cl8 0.0782(17) 0.0484(14) 0.0923(18) -0.0041(12) 0.0377(14) -0.0040(12)
Cl13 0.0540(15) 0.0660(17) 0.107(2) -0.0269(14) 0.0146(14) 0.0035(12)
Cl1 0.0783(18) 0.0417(14) 0.112(2) 0.0192(13) 0.0046(15) -0.0126(12)
Cl10 0.0457(15) 0.0793(19) 0.143(3) -0.0374(18) -0.0032(15) 0.0016(13)
Cl11 0.127(2) 0.118(2) 0.0798(18) -0.0543(17) 0.0593(18) -0.079(2)
Cl12 0.191(3) 0.0556(17) 0.110(2) -0.0105(15) 0.097(2) -0.0274(18)
O00D 0.024(2) 0.014(2) 0.022(2) -0.0004(18) 0.0034(19) 0.0018(18)
O00E 0.021(2) 0.018(2) 0.020(2) -0.0048(18) 0.0023(18) -0.0057(18)
O00F 0.021(2) 0.019(2) 0.022(2) -0.0028(18) 0.0048(19) -0.0013(18)
O00G 0.021(2) 0.020(2) 0.026(2) -0.0015(18) 0.0074(19) 0.0017(18)
O00H 0.026(3) 0.019(2) 0.024(2) -0.0002(19) 0.0067(19) -0.0037(19)
O00I 0.029(3) 0.018(2) 0.029(2) -0.0017(19) 0.011(2) -0.0015(19)
O00J 0.025(3) 0.021(2) 0.025(2) -0.0001(19) 0.0083(19) -0.0007(19)
O00K 0.022(2) 0.016(2) 0.022(2) -0.0067(18) 0.0006(19) -0.0030(18)
O00L 0.022(3) 0.021(2) 0.029(2) 0.0006(19) 0.006(2) 0.0003(19)
O00M 0.034(3) 0.025(3) 0.021(2) 0.0000(19) 0.007(2) -0.004(2)
O00N 0.034(3) 0.015(2) 0.024(2) 0.0008(18) 0.008(2) -0.001(2)
O00O 0.034(3) 0.023(3) 0.031(3) -0.002(2) 0.014(2) 0.002(2)
N00P 0.023(3) 0.013(3) 0.028(3) -0.001(2) 0.007(2) 0.001(2)
N00Q 0.027(3) 0.021(3) 0.022(3) -0.002(2) 0.007(2) 0.000(2)
N00R 0.019(3) 0.015(3) 0.027(3) -0.003(2) 0.002(2) -0.004(2)
N00S 0.024(3) 0.013(3) 0.024(3) 0.003(2) 0.000(2) 0.000(2)
N00T 0.024(3) 0.019(3) 0.027(3) -0.002(2) 0.008(2) 0.000(2)
N00U 0.021(3) 0.019(3) 0.022(3) -0.003(2) 0.002(2) -0.001(2)
N00V 0.025(3) 0.021(3) 0.024(3) 0.000(2) 0.008(2) 0.000(2)
N00W 0.028(3) 0.021(3) 0.025(3) 0.002(2) 0.008(3) -0.002(2)
C00X 0.026(4) 0.020(4) 0.024(3) -0.003(3) 0.010(3) -0.004(3)
C00Y 0.026(4) 0.016(4) 0.021(3) 0.001(3) 0.005(3) 0.000(3)
C00Z 0.021(4) 0.023(4) 0.019(3) -0.006(3) 0.006(3) 0.003(3)
C010 0.021(4) 0.020(4) 0.027(4) 0.002(3) 0.009(3) -0.003(3)
C011 0.029(4) 0.014(3) 0.026(4) 0.000(3) 0.009(3) 0.002(3)
C012 0.027(4) 0.023(4) 0.021(3) 0.002(3) 0.008(3) -0.001(3)
C013 0.022(4) 0.028(4) 0.021(3) -0.003(3) 0.006(3) 0.001(3)
C014 0.033(4) 0.014(3) 0.026(4) 0.001(3) 0.012(3) -0.002(3)
C015 0.034(4) 0.020(4) 0.025(4) -0.002(3) 0.012(3) -0.003(3)
C016 0.021(4) 0.024(4) 0.022(3) 0.000(3) 0.006(3) -0.001(3)
C017 0.028(4) 0.023(4) 0.028(4) -0.001(3) 0.013(3) -0.001(3)
C018 0.025(4) 0.022(4) 0.021(3) 0.005(3) 0.005(3) 0.002(3)
C019 0.022(4) 0.026(4) 0.028(4) -0.005(3) 0.010(3) -0.004(3)
C01A 0.029(4) 0.020(4) 0.020(3) -0.003(3) 0.010(3) -0.004(3)
C01B 0.029(4) 0.023(4) 0.024(4) 0.001(3) 0.009(3) -0.005(3)
C01C 0.024(4) 0.015(3) 0.024(3) 0.005(3) 0.005(3) 0.000(3)
C01D 0.019(4) 0.024(4) 0.027(4) -0.004(3) 0.003(3) 0.000(3)
C01E 0.022(4) 0.024(4) 0.023(3) -0.002(3) 0.006(3) -0.001(3)
C01F 0.027(4) 0.019(4) 0.025(3) -0.003(3) 0.010(3) -0.001(3)
C01G 0.023(4) 0.028(4) 0.021(3) -0.005(3) 0.007(3) -0.003(3)
C01H 0.019(4) 0.026(4) 0.026(4) 0.001(3) 0.001(3) -0.004(3)
C01I 0.020(4) 0.018(4) 0.029(4) -0.004(3) 0.006(3) 0.001(3)
C01J 0.022(4) 0.022(4) 0.022(3) -0.006(3) 0.006(3) -0.005(3)
C01K 0.029(4) 0.021(4) 0.023(3) 0.009(3) 0.006(3) 0.006(3)
C01L 0.023(4) 0.024(4) 0.020(3) -0.002(3) 0.006(3) -0.001(3)
C01M 0.039(4) 0.009(3) 0.022(3) 0.000(3) 0.011(3) -0.001(3)
C01N 0.034(4) 0.012(3) 0.031(4) -0.001(3) 0.015(3) 0.001(3)
C01O 0.031(4) 0.015(3) 0.020(3) 0.006(3) 0.007(3) 0.000(3)
C01P 0.026(4) 0.021(4) 0.026(4) -0.002(3) 0.008(3) -0.001(3)
C01Q 0.026(4) 0.018(4) 0.026(4) -0.008(3) 0.008(3) -0.009(3)
C01R 0.033(4) 0.022(4) 0.023(3) 0.005(3) 0.002(3) -0.005(3)
C01S 0.036(4) 0.016(4) 0.025(4) -0.002(3) 0.010(3) 0.004(3)
C01T 0.038(4) 0.020(4) 0.028(4) -0.011(3) 0.014(3) -0.005(3)
C01U 0.024(4) 0.020(4) 0.025(4) 0.001(3) 0.001(3) -0.002(3)
C01V 0.028(4) 0.022(4) 0.027(4) -0.006(3) 0.009(3) -0.004(3)
C01W 0.032(4) 0.016(3) 0.024(3) -0.003(3) 0.012(3) -0.004(3)
C01X 0.038(4) 0.017(4) 0.020(3) 0.002(3) 0.009(3) -0.004(3)
C01Y 0.035(4) 0.022(4) 0.033(4) -0.009(3) 0.012(3) -0.008(3)
C01Z 0.036(4) 0.025(4) 0.023(4) 0.007(3) 0.009(3) 0.011(3)
C020 0.026(4) 0.021(4) 0.031(4) 0.001(3) 0.011(3) 0.002(3)
C021 0.025(4) 0.017(3) 0.029(4) 0.001(3) 0.007(3) 0.002(3)
C022 0.032(4) 0.027(4) 0.025(4) 0.005(3) 0.013(3) 0.004(3)
C023 0.032(4) 0.020(4) 0.028(4) -0.001(3) 0.011(3) -0.006(3)
C024 0.027(4) 0.019(4) 0.029(4) 0.001(3) 0.010(3) -0.001(3)
C025 0.023(4) 0.025(4) 0.019(3) 0.001(3) 0.003(3) -0.002(3)
C026 0.027(4) 0.018(4) 0.024(3) 0.000(3) 0.007(3) -0.001(3)
C027 0.029(4) 0.013(3) 0.032(4) -0.001(3) 0.013(3) 0.000(3)
C028 0.021(4) 0.028(4) 0.021(3) -0.002(3) 0.002(3) -0.001(3)
C029 0.039(4) 0.029(4) 0.026(4) -0.007(3) 0.009(3) -0.009(3)
C02A 0.020(4) 0.031(4) 0.022(3) 0.002(3) 0.001(3) -0.003(3)
C02B 0.034(4) 0.020(4) 0.025(4) 0.001(3) 0.012(3) 0.001(3)
C02C 0.024(4) 0.025(4) 0.026(4) 0.000(3) 0.006(3) 0.002(3)
C02D 0.026(4) 0.016(4) 0.029(4) -0.007(3) 0.008(3) -0.004(3)
C02E 0.030(4) 0.027(4) 0.025(4) -0.004(3) 0.008(3) 0.003(3)
C02F 0.029(4) 0.018(4) 0.034(4) -0.003(3) 0.010(3) 0.003(3)
C02G 0.035(4) 0.019(4) 0.030(4) 0.001(3) 0.011(3) 0.001(3)
C02H 0.021(4) 0.029(4) 0.022(3) 0.001(3) -0.001(3) 0.005(3)
C02I 0.032(4) 0.023(4) 0.033(4) 0.002(3) 0.015(3) 0.002(3)
C02J 0.026(4) 0.024(4) 0.031(4) -0.007(3) 0.006(3) -0.003(3)
C02K 0.019(4) 0.032(4) 0.029(4) -0.002(3) 0.004(3) 0.002(3)
C02L 0.021(4) 0.034(4) 0.024(4) -0.007(3) 0.004(3) 0.000(3)
C02M 0.029(4) 0.019(4) 0.021(3) 0.000(3) 0.005(3) 0.002(3)
C02N 0.020(4) 0.025(4) 0.023(3) 0.000(3) 0.006(3) -0.002(3)
C02O 0.024(4) 0.031(4) 0.033(4) -0.007(3) 0.009(3) -0.001(3)
C02P 0.028(4) 0.022(4) 0.028(4) -0.002(3) 0.009(3) 0.000(3)
C02Q 0.030(4) 0.020(4) 0.039(4) 0.004(3) 0.011(3) 0.006(3)
C02R 0.032(4) 0.021(4) 0.031(4) -0.003(3) 0.013(3) -0.001(3)
C02S 0.023(4) 0.026(4) 0.031(4) -0.001(3) 0.008(3) 0.005(3)
C02T 0.038(4) 0.023(4) 0.034(4) -0.006(3) 0.018(3) -0.002(3)
C02U 0.039(4) 0.020(4) 0.027(4) 0.002(3) 0.015(3) 0.011(3)
C02V 0.022(4) 0.029(4) 0.030(4) 0.003(3) 0.004(3) 0.007(3)
C02W 0.026(4) 0.022(4) 0.033(4) -0.001(3) 0.011(3) 0.001(3)
C02X 0.035(4) 0.026(4) 0.025(4) -0.001(3) 0.008(3) 0.005(3)
C02Y 0.026(4) 0.024(4) 0.031(4) -0.001(3) 0.006(3) 0.001(3)
C02Z 0.027(4) 0.023(4) 0.035(4) -0.004(3) 0.008(3) 0.003(3)
C030 0.024(4) 0.027(4) 0.039(4) -0.011(3) 0.011(3) 0.000(3)
C031 0.026(4) 0.017(4) 0.034(4) 0.004(3) 0.008(3) 0.001(3)
C032 0.036(4) 0.026(4) 0.020(3) -0.006(3) 0.002(3) -0.003(3)
C033 0.022(4) 0.026(4) 0.026(4) 0.006(3) 0.003(3) 0.004(3)
C034 0.029(4) 0.030(4) 0.042(4) -0.009(3) 0.014(3) 0.004(3)
C035 0.024(4) 0.034(4) 0.031(4) -0.011(3) 0.007(3) -0.004(3)
C036 0.022(4) 0.023(4) 0.027(4) 0.001(3) 0.004(3) 0.000(3)
C037 0.028(4) 0.033(4) 0.034(4) 0.000(3) 0.007(3) 0.011(3)
C038 0.025(4) 0.030(4) 0.041(4) -0.008(3) 0.011(3) -0.004(3)
C039 0.021(4) 0.024(4) 0.032(4) -0.002(3) 0.002(3) 0.003(3)
C03A 0.022(4) 0.026(4) 0.025(4) -0.004(3) 0.007(3) 0.002(3)
C03B 0.028(4) 0.038(5) 0.032(4) -0.001(3) 0.009(3) 0.009(3)
C03C 0.028(4) 0.028(4) 0.046(4) -0.005(3) 0.014(3) -0.001(3)
C03D 0.031(4) 0.027(4) 0.043(4) -0.015(3) 0.012(3) -0.010(3)
C03E 0.031(4) 0.021(4) 0.028(4) 0.004(3) 0.004(3) 0.007(3)
C03F 0.026(4) 0.031(4) 0.033(4) -0.005(3) 0.004(3) 0.001(3)
C03G 0.029(4) 0.044(5) 0.024(4) -0.006(3) 0.010(3) 0.005(3)
C03H 0.028(4) 0.024(4) 0.025(4) -0.004(3) 0.006(3) 0.002(3)
C03I 0.028(4) 0.026(4) 0.023(4) -0.010(3) 0.002(3) 0.002(3)
C03J 0.044(4) 0.017(4) 0.040(4) -0.001(3) 0.011(4) 0.000(3)
C03K 0.034(4) 0.029(4) 0.027(4) 0.001(3) 0.010(3) 0.002(3)
C03L 0.036(4) 0.021(4) 0.039(4) -0.013(3) 0.017(3) -0.009(3)
C03M 0.042(5) 0.019(4) 0.026(4) -0.003(3) 0.005(3) 0.000(3)
C03N 0.031(4) 0.028(4) 0.031(4) -0.004(3) 0.008(3) -0.003(3)
C03O 0.038(4) 0.029(4) 0.032(4) 0.004(3) 0.014(3) 0.008(3)
C03P 0.036(4) 0.030(4) 0.037(4) -0.005(3) 0.019(3) -0.005(3)
C03Q 0.029(4) 0.030(4) 0.041(4) 0.000(3) 0.010(3) 0.003(3)
C03R 0.054(5) 0.017(4) 0.035(4) 0.003(3) 0.019(4) 0.003(3)
C03S 0.039(4) 0.026(4) 0.030(4) 0.002(3) 0.012(3) 0.002(3)
C03T 0.043(4) 0.026(4) 0.036(4) -0.002(3) 0.015(3) 0.000(3)
C03U 0.030(4) 0.033(4) 0.030(4) -0.007(3) -0.006(3) -0.002(3)
C03V 0.023(4) 0.032(4) 0.041(4) 0.005(3) 0.008(3) 0.000(3)
C03W 0.031(4) 0.033(4) 0.029(4) -0.004(3) 0.004(3) 0.002(3)
C03X 0.040(5) 0.036(5) 0.042(4) -0.013(4) 0.022(4) -0.006(3)
C03Y 0.043(4) 0.034(4) 0.031(4) 0.001(3) 0.013(3) -0.003(3)
C03Z 0.055(5) 0.025(4) 0.030(4) 0.000(3) 0.014(4) -0.002(3)
C040 0.045(5) 0.033(4) 0.034(4) 0.002(3) 0.017(3) -0.005(3)
C041 0.035(4) 0.030(4) 0.047(5) -0.006(4) 0.015(4) 0.002(3)
C042 0.046(5) 0.028(4) 0.044(4) -0.013(3) 0.013(4) 0.001(3)
C043 0.045(5) 0.037(5) 0.050(5) -0.013(4) 0.014(4) 0.005(4)
C044 0.074(6) 0.034(5) 0.047(5) 0.003(4) 0.042(4) -0.002(4)
C50 0.029(4) 0.035(4) 0.046(4) -0.001(3) 0.009(3) -0.006(3)
C046 0.057(5) 0.029(4) 0.035(4) 0.008(3) 0.015(4) -0.004(4)
B047 0.029(4) 0.016(4) 0.022(4) 0.000(3) 0.005(3) 0.001(3)
B048 0.025(4) 0.015(4) 0.022(4) -0.003(3) 0.003(3) 0.005(3)
C049 0.050(5) 0.041(5) 0.053(5) -0.020(4) 0.016(4) 0.001(4)
B04A 0.024(4) 0.020(4) 0.025(4) 0.001(3) 0.007(3) 0.001(3)
B04B 0.029(4) 0.012(4) 0.032(4) 0.003(3) 0.010(4) 0.006(3)
C51 0.049(5) 0.065(6) 0.057(5) -0.030(4) 0.040(4) -0.017(4)
C04D 0.080(6) 0.039(5) 0.052(5) -0.018(4) 0.029(5) -0.001(4)
C04E 0.106(7) 0.033(5) 0.065(6) -0.003(4) 0.059(5) -0.009(5)
C52 0.062(6) 0.049(5) 0.068(6) -0.009(4) 0.036(5) 0.006(4)
C53 0.037(9) 0.046(10) 0.040(9) 0.030(8) 0.028(8) 0.010(7)
C54 0.058(13) 0.054(13) 0.14(2) -0.010(13) 0.045(14) -0.010(10)

loop_
_atom_type_symbol
_atom_type_description
_atom_type_scat_dispersion_real
_atom_type_scat_dispersion_imag
_atom_type_scat_source
C C 0.0033 0.0016 'International Tables Vol C Tables 4.2.6.8 and 6.1.1.4'
N N 0.0061 0.0033 'International Tables Vol C Tables 4.2.6.8 and 6.1.1.4'
H H 0.0000 0.0000 'International Tables Vol C Tables 4.2.6.8 and 6.1.1.4'
B B 0.0013 0.0007 'International Tables Vol C Tables 4.2.6.8 and 6.1.1.4'
O O 0.0106 0.0060 'International Tables Vol C Tables 4.2.6.8 and 6.1.1.4'
Cl Cl 0.1484 0.1585 'International Tables Vol C Tables 4.2.6.8 and 6.1.1.4'

loop_
_geom_angle_atom_site_label_1
_geom_angle_atom_site_label_2
_geom_angle_atom_site_label_3
_geom_angle
C00Z O00D B048 112.5(5)
C017 O00E B047 113.2(4)
C01C O00F B048 113.0(5)
C021 O00G B047 113.2(5)
C01J O00H B04B 113.2(5)
C03A O00I C011 124.0(5)
C010 O00J B04B 114.5(5)
C01O O00K B04A 114.9(5)
C01E O00L B04A 112.6(5)
C01P O00M C01A 122.9(5)
C023 O00N C00X 124.3(5)
C013 O00O C031 124.5(5)
C012 N00P C027 109.8(5)
C012 N00P B048 120.5(5)
C027 N00P B048 128.9(5)
C01K N00Q C01M 109.7(5)
C01K N00Q B047 122.0(5)
C01M N00Q B047 127.0(5)
C022 N00R C01L 109.5(5)
C022 N00R B04B 120.9(5)
C01L N00R B04B 128.3(5)
C025 N00S C026 110.0(5)
C025 N00S B04B 121.6(5)
C026 N00S B04B 126.7(5)
C016 N00T C03H 109.6(5)
C016 N00T B047 121.4(5)
C03H N00T B047 128.2(5)
C01Q N00U C02D 111.0(5)
C01Q N00U B048 120.1(5)
C02D N00U B048 126.5(5)
C018 N00V C01N 109.4(5)
C018 N00V B04A 120.9(5)
C01N N00V B04A 127.2(5)
C01H N00W C02W 109.8(5)
C01H N00W B04A 121.5(5)
C02W N00W B04A 127.7(5)
C02U C00X C00Z 120.6(6)
C02U C00X O00N 119.7(6)
C00Z C00X O00N 119.1(5)
C02L C00Y C01E 119.6(6)
C02L C00Y C018 124.6(6)
C01E C00Y C018 115.0(5)
O00D C00Z C00X 119.5(5)
O00D C00Z C01F 122.0(5)
C00X C00Z C01F 118.3(5)
O00J C010 C01P 118.7(5)
O00J C010 C024 122.8(5)
C01P C010 C024 118.3(6)
C01C C011 C01S 119.8(6)
C01C C011 O00I 120.5(5)
C01S C011 O00I 119.2(5)
N00P C012 C03W 108.1(5)
N00P C012 C02M 116.7(5)
C03W C012 C02M 133.9(5)
C03L C013 O00O 116.3(6)
C03L C013 C01J 121.3(6)
O00O C013 C01J 121.8(5)
C03V C014 C021 119.2(6)
C03V C014 C01K 122.8(6)
C021 C014 C01K 117.4(6)
C01M C015 C03H 119.6(6)
C01M C015 C01I 121.7(5)
C03H C015 C01I 118.7(6)
N00T C016 C02S 107.6(5)
N00T C016 C02N 116.7(5)
C02S C016 C02N 134.5(6)
O00E C017 C03A 118.6(5)
O00E C017 C02N 122.1(5)
C03A C017 C02N 119.2(6)
N00V C018 C029 107.9(5)
N00V C018 C00Y 117.0(5)
C029 C018 C00Y 133.4(6)
C020 C019 C02I 120.8(6)
C020 C019 C01W 121.3(5)
C02I C019 C01W 117.9(5)
C01Z C01A C01E 121.6(6)
C01Z C01A O00M 118.5(6)
C01E C01A O00M 119.3(5)
C01L C01B C026 119.3(6)
C01L C01B C01D 121.9(6)
C026 C01B C01D 118.7(5)
O00F C01C C011 118.5(5)
O00F C01C C02M 122.0(5)
C011 C01C C02M 119.4(5)
C036 C01D C02G 120.7(6)
C036 C01D C01B 118.9(6)
C02G C01D C01B 120.4(6)
O00L C01E C01A 119.7(5)
O00L C01E C00Y 122.7(5)
C01A C01E C00Y 117.4(5)
C02C C01F C00Z 119.8(6)
C02C C01F C01Q 125.2(6)
C00Z C01F C01Q 114.7(5)
C01J C01G C02O 120.5(6)
C01J C01G C022 116.7(5)
C02O C01G C022 122.1(6)
N00W C01H C02V 107.7(5)
N00W C01H C02P 116.5(5)
C02V C01H C02P 134.6(6)
C02Y C01I C028 120.6(6)
C02Y C01I C015 121.3(6)
C028 C01I C015 118.1(5)
O00H C01J C01G 123.3(6)
O00H C01J C013 118.5(5)
C01G C01J C013 117.9(5)
N00Q C01K C01U 109.0(6)
N00Q C01K C014 116.4(5)
C01U C01K C014 133.5(6)
N00R C01L C01B 119.6(5)
N00R C01L C03O 106.9(5)
C01B C01L C03O 132.3(6)
N00Q C01M C015 120.0(5)
N00Q C01M C01R 106.4(5)
C015 C01M C01R 132.3(6)
C02B C01N N00V 119.6(5)
C02B C01N C01T 132.6(6)
N00V C01N C01T 106.5(5)
O00K C01O C031 118.4(5)
O00K C01O C02P 122.9(5)
C031 C01O C02P 118.5(5)
C02T C01P O00M 118.6(5)
C02T C01P C010 120.5(6)
O00M C01P C010 120.2(5)
N00U C01Q C02E 108.1(5)
N00U C01Q C01F 118.6(5)
C02E C01Q C01F 131.9(6)
C01U C01R C01M 107.5(6)
C01U C01R H61 126.3
C01M C01R H61 126.3
C032 C01S C011 121.1(6)
C032 C01S H62 119.5
C011 C01S H62 119.5
C029 C01T C01N 109.0(6)
C029 C01T H37 125.5
C01N C01T H37 125.5
C01R C01U C01K 107.0(6)
C01R C01U H63 126.5
C01K C01U H63 126.5
C02E C01V C02D 108.6(5)
C02E C01V H64 125.7
C02D C01V H64 125.7
C02D C01W C027 120.1(5)
C02D C01W C019 118.9(5)
C027 C01W C019 120.9(5)
C02A C01X C026 108.3(6)
C02A C01X H38 125.8
C026 C01X H38 125.8
C03A C01Y C03D 120.0(6)
C03A C01Y H95 120.0
C03D C01Y H95 120.0
C01A C01Z C03I 120.6(6)
C01A C01Z H52 119.7
C03I C01Z H52 119.7
C03E C020 C019 118.2(6)
C03E C020 C03S 120.2(6)
C019 C020 C03S 121.5(6)
O00G C021 C023 118.5(5)
O00G C021 C014 121.6(5)
C023 C021 C014 119.5(6)
N00R C022 C02K 108.5(6)
N00R C022 C01G 116.5(5)
C02K C022 C01G 133.0(6)
C03Q C023 C021 120.2(6)
C03Q C023 O00N 118.5(6)
C021 C023 O00N 120.7(6)
C03N C024 C010 120.5(6)
C03N C024 C025 123.2(6)
C010 C024 C025 115.6(6)
N00S C025 C02A 107.5(5)
N00S C025 C024 117.5(5)
C02A C025 C024 133.8(6)
N00S C026 C01X 106.3(5)
N00S C026 C01B 120.4(5)
C01X C026 C01B 131.8(6)
N00P C027 C01W 118.9(5)
N00P C027 C037 107.0(5)
C01W C027 C037 133.2(6)
C035 C028 C01I 118.2(6)
C035 C028 C040 119.9(6)
C01I C028 C040 121.9(6)
C01T C029 C018 106.8(6)
C01T C029 H39 126.6
C018 C029 H39 126.6
C01X C02A C025 107.5(6)
C01X C02A H40 126.2
C025 C02A H40 126.2
C01N C02B C02W 120.2(6)
C01N C02B C02R 118.2(5)
C02W C02B C02R 121.6(6)
C02H C02C C01F 119.9(6)
C02H C02C H65 120.0
C01F C02C H65 120.0
N00U C02D C01W 120.3(5)
N00U C02D C01V 105.6(5)
C01W C02D C01V 132.9(6)
C01V C02E C01Q 106.3(5)
C01V C02E H66 126.9
C01Q C02E H66 126.9
C030 C02F C02Y 121.3(6)
C030 C02F H93 119.3
C02Y C02F H93 119.3
C03T C02G C01D 118.4(6)
C03T C02G C046 120.3(6)
C01D C02G C046 121.3(6)
C02C C02H C02U 120.0(6)
C02C C02H H67 120.0
C02U C02H H67 120.0
C03G C02I C019 118.2(6)
C03G C02I C044 121.4(6)
C019 C02I C044 120.4(6)
C03D C02J C02N 119.6(6)
C03D C02J H96 120.2
C02N C02J H96 120.2
C03O C02K C022 106.9(6)
C03O C02K H41 126.6
C022 C02K H41 126.6
C03I C02L C00Y 121.0(6)
C03I C02L H53 119.5
C00Y C02L H53 119.5
C033 C02M C01C 118.9(6)
C033 C02M C012 123.8(6)
C01C C02M C012 116.7(5)
C02J C02N C017 120.2(6)
C02J C02N C016 122.5(5)
C017 C02N C016 116.6(5)
C038 C02O C01G 119.8(6)
C038 C02O H54 120.1
C01G C02O H54 120.1
C03F C02P C01O 119.6(6)
C03F C02P C01H 122.6(6)
C01O C02P C01H 116.8(5)
C02V C02Q C02W 108.3(6)
C02V C02Q H42 125.9
C02W C02Q H42 125.9
C03K C02R C03P 120.6(6)
C03K C02R C02B 121.3(6)
C03P C02R C02B 118.1(6)
C02X C02S C016 107.8(6)
C02X C02S H68 126.1
C016 C02S H68 126.1
C01P C02T C03C 120.7(6)
C01P C02T H55 119.7
C03C C02T H55 119.7
C00X C02U C02H 120.9(6)
C00X C02U H69 119.5
C02H C02U H69 119.5
C02Q C02V C01H 107.5(5)
C02Q C02V H43 126.2
C01H C02V H43 126.2
N00W C02W C02B 119.6(5)
N00W C02W C02Q 106.5(5)
C02B C02W C02Q 132.3(6)
C02S C02X C03H 107.8(6)
C02S C02X H70 126.1
C03H C02X H70 126.1
C02F C02Y C01I 119.1(6)
C02F C02Y C03R 120.3(6)
C01I C02Y C03R 120.6(6)
C03J C02Z C03X 118.5(6)
C03J C02Z C043 121.2(6)
C03X C02Z C043 120.2(6)
C02F C030 C035 118.9(6)
C02F C030 C049 120.3(6)
C035 C030 C049 120.8(6)
C03M C031 O00O 118.6(6)
C03M C031 C01O 120.9(6)
O00O C031 C01O 119.7(5)
C033 C032 C01S 119.6(6)
C033 C032 H71 120.2
C01S C032 H71 120.2
C032 C033 C02M 121.0(6)
C032 C033 H72 119.5
C02M C033 H72 119.5
C03V C034 C03Q 120.0(6)
C03V C034 H98 120.0
C03Q C034 H98 120.0
C028 C035 C030 121.8(6)
C028 C035 H94 119.1
C030 C035 H94 119.1
C01D C036 C03B 118.6(6)
C01D C036 C03Y 121.4(6)
C03B C036 C03Y 119.9(6)
C03W C037 C027 108.0(6)
C03W C037 H73 126.0
C027 C037 H73 126.0
C02O C038 C03L 120.1(6)
C02O C038 H56 120.0
C03L C038 H56 120.0
C03E C039 C03G 118.0(6)
C03E C039 C042 121.6(6)
C03G C039 C042 120.4(6)
O00I C03A C017 121.7(5)
O00I C03A C01Y 117.4(6)
C017 C03A C01Y 120.2(6)
C041 C03B C036 121.9(6)
C041 C03B H44 119.0
C036 C03B H44 119.0
C02T C03C C03N 120.1(6)
C02T C03C H57 119.9
C03N C03C H57 119.9
C02J C03D C01Y 120.6(6)
C02J C03D H97 119.7
C01Y C03D H97 119.7
C039 C03E C020 122.8(6)
C039 C03E H74 118.6
C020 C03E H74 118.6
C03U C03F C02P 120.4(6)
C03U C03F H45 119.8
C02P C03F H45 119.8
C02I C03G C039 121.8(6)
C02I C03G H75 119.1
C039 C03G H75 119.1
C02X C03H N00T 106.8(5)
C02X C03H C015 132.7(6)
N00T C03H C015 118.7(5)
C02L C03I C01Z 119.2(6)
C02L C03I H58 120.4
C01Z C03I H58 120.4
C02Z C03J C03K 121.5(6)
C02Z C03J H46 119.2
C03K C03J H46 119.2
C02R C03K C03J 119.0(6)
C02R C03K C03Z 121.1(6)
C03J C03K C03Z 119.9(6)
C013 C03L C038 120.1(6)
C013 C03L H59 119.9
C038 C03L H59 119.9
C03U C03M C031 119.9(6)
C03U C03M H47 120.1
C031 C03M H47 120.1
C024 C03N C03C 119.5(6)
C024 C03N H60 120.2
C03C C03N H60 120.2
C02K C03O C01L 107.8(6)
C02K C03O H48 126.1
C01L C03O H48 126.1
C03X C03P C02R 118.4(6)
C03X C03P C04E 119.8(6)
C02R C03P C04E 121.8(6)
C023 C03Q C034 120.3(6)
C023 C03Q H99 119.8
C034 C03Q H99 119.8
C02Y C03R H1 109.5
C02Y C03R H2 109.5
H1 C03R H2 109.5
C02Y C03R H3 109.5
H1 C03R H3 109.5
H2 C03R H3 109.5
C020 C03S H19 109.5
C020 C03S H20 109.5
H19 C03S H20 109.5
C020 C03S H21 109.5
H19 C03S H21 109.5
H20 C03S H21 109.5
C041 C03T C02G 121.4(6)
C041 C03T H49 119.3
C02G C03T H49 119.3
C03M C03U C03F 120.5(6)
C03M C03U H50 119.7
C03F C03U H50 119.7
C034 C03V C014 120.4(6)
C034 C03V H100 119.8
C014 C03V H100 119.8
C037 C03W C012 106.9(6)
C037 C03W H76 126.5
C012 C03W H76 126.5
C03P C03X C02Z 121.9(6)
C03P C03X H51 119.0
C02Z C03X H51 119.0
C036 C03Y H22 109.5
C036 C03Y H23 109.5
H22 C03Y H23 109.5
C036 C03Y H24 109.5
H22 C03Y H24 109.5
H23 C03Y H24 109.5
C03K C03Z H4 109.5
C03K C03Z H5 109.5
H4 C03Z H5 109.5
C03K C03Z H6 109.5
H4 C03Z H6 109.5
H5 C03Z H6 109.5
C028 C040 H7 109.5
C028 C040 H8 109.5
H7 C040 H8 109.5
C028 C040 H9 109.5
H7 C040 H9 109.5
H8 C040 H9 109.5
C03T C041 C03B 118.8(6)
C03T C041 C04D 120.7(7)
C03B C041 C04D 120.5(7)
C039 C042 H25 109.5
C039 C042 H26 109.5
H25 C042 H26 109.5
C039 C042 H27 109.5
H25 C042 H27 109.5
H26 C042 H27 109.5
C02Z C043 H10 109.5
C02Z C043 H11 109.5
H10 C043 H11 109.5
C02Z C043 H12 109.5
H10 C043 H12 109.5
H11 C043 H12 109.5
C02I C044 H28 109.5
C02I C044 H29 109.5
H28 C044 H29 109.5
C02I C044 H30 109.5
H28 C044 H30 109.5
H29 C044 H30 109.5
Cl5 C50 Cl1 111.9(4)
Cl5 C50 Cl14 110.2(4)
Cl1 C50 Cl14 108.8(4)
Cl5 C50 H92 108.6
Cl1 C50 H92 108.6
Cl14 C50 H92 108.6
C02G C046 H31 109.5
C02G C046 H32 109.5
H31 C046 H32 109.5
C02G C046 H33 109.5
H31 C046 H33 109.5
H32 C046 H33 109.5
O00E B047 O00G 108.7(5)
O00E B047 N00T 107.3(5)
O00G B047 N00T 112.6(5)
O00E B047 N00Q 115.4(5)
O00G B047 N00Q 107.1(5)
N00T B047 N00Q 105.8(5)
O00F B048 O00D 109.2(5)
O00F B048 N00P 108.1(5)
O00D B048 N00P 114.2(5)
O00F B048 N00U 113.0(5)
O00D B048 N00U 107.0(5)
N00P B048 N00U 105.3(5)
C030 C049 H13 109.5
C030 C049 H14 109.5
H13 C049 H14 109.5
C030 C049 H15 109.5
H13 C049 H15 109.5
H14 C049 H15 109.5
O00K B04A O00L 109.4(5)
O00K B04A N00W 107.6(5)
O00L B04A N00W 114.4(5)
O00K B04A N00V 113.9(5)
O00L B04A N00V 106.1(5)
N00W B04A N00V 105.5(5)
O00J B04B O00H 108.9(5)
O00J B04B N00R 114.0(5)
O00H B04B N00R 106.6(5)
O00J B04B N00S 107.2(5)
O00H B04B N00S 114.9(5)
N00R B04B N00S 105.4(5)
Cl13 C51 Cl4 115.2(5)
Cl13 C51 Cl12 111.6(4)
Cl4 C51 Cl12 108.2(4)
Cl13 C51 H91 107.1
Cl4 C51 H91 107.1
Cl12 C51 H91 107.1
C041 C04D H34 109.5
C041 C04D H35 109.5
H34 C04D H35 109.5
C041 C04D H36 109.5
H34 C04D H36 109.5
H35 C04D H36 109.5
C03P C04E H16 109.5
C03P C04E H17 109.5
H16 C04E H17 109.5
C03P C04E H18 109.5
H16 C04E H18 109.5
H17 C04E H18 109.5
Cl11 C52 Cl8 111.3(5)
Cl11 C52 Cl6 110.4(5)
Cl8 C52 Cl6 112.2(4)
Cl11 C52 H90 107.6
Cl8 C52 H90 107.6
Cl6 C52 H90 107.6
Cl3 C53 Cl10 111.9(8)
Cl3 C53 Cl7 110.8(8)
Cl10 C53 Cl7 103.2(7)
Cl3 C53 H83 110.3
Cl10 C53 H83 110.3
Cl7 C53 H83 110.3
Cl7 C54 Cl10 112.9(12)
Cl7 C54 Cl3 115.3(11)
Cl10 C54 Cl3 109.0(13)
Cl7 C54 H82 106.3
Cl10 C54 H82 106.3
Cl3 C54 H82 106.3

loop_
_geom_bond_atom_site_label_1
_geom_bond_atom_site_label_2
_geom_bond_distance
Cl14 C50 1.763(7)
Cl3 C53 1.673(14)
Cl3 C54 1.77(2)
Cl4 C51 1.748(7)
Cl5 C50 1.742(7)
Cl6 C52 1.758(8)
Cl7 C54 1.658(19)
Cl7 C53 1.843(16)
Cl8 C52 1.753(8)
Cl13 C51 1.663(9)
Cl1 C50 1.748(7)
Cl10 C54 1.76(2)
Cl10 C53 1.795(15)
Cl11 C52 1.719(8)
Cl12 C51 1.818(8)
O00D C00Z 1.362(7)
O00D B048 1.463(8)
O00E C017 1.370(7)
O00E B047 1.461(8)
O00F C01C 1.374(7)
O00F B048 1.460(8)
O00G C021 1.371(7)
O00G B047 1.477(8)
O00H C01J 1.352(7)
O00H B04B 1.476(8)
O00I C03A 1.389(7)
O00I C011 1.396(7)
O00J C010 1.355(7)
O00J B04B 1.467(8)
O00K C01O 1.355(7)
O00K B04A 1.466(8)
O00L C01E 1.353(7)
O00L B04A 1.472(8)
O00M C01P 1.391(7)
O00M C01A 1.409(7)
O00N C023 1.399(7)
O00N C00X 1.403(7)
O00O C013 1.397(7)
O00O C031 1.398(7)
N00P C012 1.347(7)
N00P C027 1.383(7)
N00P B048 1.505(8)
N00Q C01K 1.341(8)
N00Q C01M 1.396(7)
N00Q B047 1.507(8)
N00R C022 1.347(8)
N00R C01L 1.387(7)
N00R B04B 1.511(8)
N00S C025 1.348(8)
N00S C026 1.394(7)
N00S B04B 1.518(9)
N00T C016 1.339(7)
N00T C03H 1.402(7)
N00T B047 1.496(9)
N00U C01Q 1.325(7)
N00U C02D 1.397(7)
N00U B048 1.525(8)
N00V C018 1.343(7)
N00V C01N 1.398(7)
N00V B04A 1.518(8)
N00W C01H 1.369(7)
N00W C02W 1.384(8)
N00W B04A 1.511(9)
C00X C02U 1.363(8)
C00X C00Z 1.391(8)
C00Y C02L 1.386(8)
C00Y C01E 1.427(8)
C00Y C018 1.443(8)
C00Z C01F 1.437(8)
C010 C01P 1.401(8)
C010 C024 1.418(8)
C011 C01C 1.379(8)
C011 C01S 1.388(8)
C012 C03W 1.423(9)
C012 C02M 1.458(8)
C013 C03L 1.371(8)
C013 C01J 1.405(8)
C014 C03V 1.398(9)
C014 C021 1.410(8)
C014 C01K 1.450(8)
C015 C01M 1.404(9)
C015 C03H 1.404(8)
C015 C01I 1.490(8)
C016 C02S 1.420(8)
C016 C02N 1.453(8)
C017 C03A 1.391(8)
C017 C02N 1.410(8)
C018 C029 1.432(8)
C019 C020 1.395(8)
C019 C02I 1.415(8)
C019 C01W 1.508(8)
C01A C01Z 1.358(8)
C01A C01E 1.392(8)
C01B C01L 1.396(8)
C01B C026 1.410(8)
C01B C01D 1.506(8)
C01C C02M 1.420(8)
C01D C036 1.385(8)
C01D C02G 1.417(9)
C01F C02C 1.384(8)
C01F C01Q 1.451(8)
C01G C01J 1.402(8)
C01G C02O 1.420(8)
C01G C022 1.451(9)
C01H C02V 1.414(8)
C01H C02P 1.447(9)
C01I C02Y 1.406(9)
C01I C028 1.412(8)
C01K C01U 1.411(8)
C01L C03O 1.411(9)
C01M C01R 1.427(9)
C01N C02B 1.396(8)
C01N C01T 1.400(8)
C01O C031 1.404(9)
C01O C02P 1.411(8)
C01P C02T 1.380(9)
C01Q C02E 1.439(8)
C01R C01U 1.397(9)
C01R H61 0.9500
C01S C032 1.387(9)
C01S H62 0.9500
C01T C029 1.367(9)
C01T H37 0.9500
C01U H63 0.9500
C01V C02E 1.389(9)
C01V C02D 1.416(8)
C01V H64 0.9500
C01W C02D 1.398(8)
C01W C027 1.404(8)
C01X C02A 1.375(9)
C01X C026 1.407(8)
C01X H38 0.9500
C01Y C03A 1.391(8)
C01Y C03D 1.395(9)
C01Y H95 0.9500
C01Z C03I 1.395(9)
C01Z H52 0.9500
C020 C03E 1.388(8)
C020 C03S 1.505(8)
C021 C023 1.393(9)
C022 C02K 1.413(9)
C023 C03Q 1.383(9)
C024 C03N 1.392(9)
C024 C025 1.446(8)
C025 C02A 1.421(8)
C027 C037 1.411(8)
C028 C035 1.398(9)
C028 C040 1.501(9)
C029 H39 0.9500
C02A H40 0.9500
C02B C02W 1.404(8)
C02B C02R 1.510(8)
C02C C02H 1.383(8)
C02C H65 0.9500
C02E H66 0.9500
C02F C030 1.379(9)
C02F C02Y 1.405(8)
C02F H93 0.9500
C02G C03T 1.407(9)
C02G C046 1.494(9)
C02H C02U 1.395(9)
C02H H67 0.9500
C02I C03G 1.390(9)
C02I C044 1.491(9)
C02J C03D 1.380(9)
C02J C02N 1.398(8)
C02J H96 0.9500
C02K C03O 1.391(9)
C02K H41 0.9500
C02L C03I 1.372(9)
C02L H53 0.9500
C02M C033 1.401(8)
C02O C038 1.365(9)
C02O H54 0.9500
C02P C03F 1.396(8)
C02Q C02V 1.381(9)
C02Q C02W 1.422(9)
C02Q H42 0.9500
C02R C03K 1.395(9)
C02R C03P 1.400(9)
C02S C02X 1.377(9)
C02S H68 0.9500
C02T C03C 1.388(9)
C02T H55 0.9500
C02U H69 0.9500
C02V H43 0.9500
C02X C03H 1.401(9)
C02X H70 0.9500
C02Y C03R 1.495(9)
C02Z C03J 1.372(9)
C02Z C03X 1.396(9)
C02Z C043 1.501(9)
C030 C035 1.404(9)
C030 C049 1.523(9)
C031 C03M 1.390(9)
C032 C033 1.361(9)
C032 H71 0.9500
C033 H72 0.9500
C034 C03V 1.381(9)
C034 C03Q 1.389(9)
C034 H98 0.9500
C035 H94 0.9500
C036 C03B 1.402(9)
C036 C03Y 1.506(9)
C037 C03W 1.384(9)
C037 H73 0.9500
C038 C03L 1.409(9)
C038 H56 0.9500
C039 C03E 1.379(9)
C039 C03G 1.396(9)
C039 C042 1.515(9)
C03B C041 1.390(9)
C03B H44 0.9500
C03C C03N 1.394(9)
C03C H57 0.9500
C03D H97 0.9500
C03E H74 0.9500
C03F C03U 1.386(9)
C03F H45 0.9500
C03G H75 0.9500
C03I H58 0.9500
C03J C03K 1.403(9)
C03J H46 0.9500
C03K C03Z 1.505(9)
C03L H59 0.9500
C03M C03U 1.375(9)
C03M H47 0.9500
C03N H60 0.9500
C03O H48 0.9500
C03P C03X 1.392(9)
C03P C04E 1.500(10)
C03Q H99 0.9500
C03R H1 0.9800
C03R H2 0.9800
C03R H3 0.9800
C03S H19 0.9800
C03S H20 0.9800
C03S H21 0.9800
C03T C041 1.379(9)
C03T H49 0.9500
C03U H50 0.9500
C03V H100 0.9500
C03W H76 0.9500
C03X H51 0.9500
C03Y H22 0.9800
C03Y H23 0.9800
C03Y H24 0.9800
C03Z H4 0.9800
C03Z H5 0.9800
C03Z H6 0.9800
C040 H7 0.9800
C040 H8 0.9800
C040 H9 0.9800
C041 C04D 1.508(9)
C042 H25 0.9800
C042 H26 0.9800
C042 H27 0.9800
C043 H10 0.9800
C043 H11 0.9800
C043 H12 0.9800
C044 H28 0.9800
C044 H29 0.9800
C044 H30 0.9800
C50 H92 1.0000
C046 H31 0.9800
C046 H32 0.9800
C046 H33 0.9800
C049 H13 0.9800
C049 H14 0.9800
C049 H15 0.9800
C51 H91 1.0000
C04D H34 0.9800
C04D H35 0.9800
C04D H36 0.9800
C04E H16 0.9800
C04E H17 0.9800
C04E H18 0.9800
C52 H90 1.0000
C53 H83 1.0000
C54 H82 1.0000

loop_
_geom_hbond_atom_site_label_D
_geom_hbond_atom_site_label_H
_geom_hbond_atom_site_label_A
_geom_hbond_distance_DH
_geom_hbond_distance_HA
_geom_hbond_distance_DA
_geom_hbond_angle_DHA
_geom_hbond_site_symmetry_A
C02A H40 Cl6 0.95 2.91 3.846(7) 170.8 4_565

loop_
_geom_torsion_atom_site_label_1
_geom_torsion_atom_site_label_2
_geom_torsion_atom_site_label_3
_geom_torsion_atom_site_label_4
_geom_torsion
C023 O00N C00X C02U 122.1(6)
C023 O00N C00X C00Z -67.2(7)
B048 O00D C00Z C00X 152.1(5)
B048 O00D C00Z C01F -33.5(7)
C02U C00X C00Z O00D -177.7(5)
O00N C00X C00Z O00D 11.7(8)
C02U C00X C00Z C01F 7.7(9)
O00N C00X C00Z C01F -163.0(5)
B04B O00J C010 C01P -156.1(5)
B04B O00J C010 C024 29.7(8)
C03A O00I C011 C01C -76.4(7)
C03A O00I C011 C01S 111.6(6)
C027 N00P C012 C03W 5.4(7)
B048 N00P C012 C03W 175.9(5)
C027 N00P C012 C02M -163.2(5)
B048 N00P C012 C02M 7.3(8)
C031 O00O C013 C03L -132.3(6)
C031 O00O C013 C01J 56.7(8)
C03H N00T C016 C02S 6.8(7)
B047 N00T C016 C02S 177.1(5)
C03H N00T C016 C02N -162.9(5)
B047 N00T C016 C02N 7.4(8)
B047 O00E C017 C03A 153.6(6)
B047 O00E C017 C02N -30.2(8)
C01N N00V C018 C029 -6.7(7)
B04A N00V C018 C029 -169.6(5)
C01N N00V C018 C00Y 160.4(5)
B04A N00V C018 C00Y -2.6(8)
C02L C00Y C018 N00V 164.3(6)
C01E C00Y C018 N00V -25.6(8)
C02L C00Y C018 C029 -32.8(11)
C01E C00Y C018 C029 137.3(7)
C01P O00M C01A C01Z -125.8(6)
C01P O00M C01A C01E 62.9(7)
B048 O00F C01C C011 155.4(5)
B048 O00F C01C C02M -28.1(7)
C01S C011 C01C O00F -177.8(5)
O00I C011 C01C O00F 10.3(8)
C01S C011 C01C C02M 5.7(9)
O00I C011 C01C C02M -166.3(5)
C01L C01B C01D C036 -83.0(7)
C026 C01B C01D C036 92.6(7)
C01L C01B C01D C02G 96.9(7)
C026 C01B C01D C02G -87.4(7)
B04A O00L C01E C01A -154.8(6)
B04A O00L C01E C00Y 30.6(8)
C01Z C01A C01E O00L 177.3(5)
O00M C01A C01E O00L -11.6(8)
C01Z C01A C01E C00Y -7.8(9)
O00M C01A C01E C00Y 163.2(5)
C02L C00Y C01E O00L -177.9(5)
C018 C00Y C01E O00L 11.5(8)
C02L C00Y C01E C01A 7.4(9)
C018 C00Y C01E C01A -163.2(5)
O00D C00Z C01F C02C 178.4(5)
C00X C00Z C01F C02C -7.1(9)
O00D C00Z C01F C01Q -7.4(8)
C00X C00Z C01F C01Q 167.0(5)
C02W N00W C01H C02V -5.3(7)
B04A N00W C01H C02V -174.6(5)
C02W N00W C01H C02P 163.9(5)
B04A N00W C01H C02P -5.4(8)
C01M C015 C01I C02Y 88.0(8)
C03H C015 C01I C02Y -92.6(7)
C01M C015 C01I C028 -95.0(7)
C03H C015 C01I C028 84.4(7)
B04B O00H C01J C01G 28.8(8)
B04B O00H C01J C013 -157.7(5)
C02O C01G C01J O00H 179.2(5)
C022 C01G C01J O00H 8.6(9)
C02O C01G C01J C013 5.7(9)
C022 C01G C01J C013 -164.9(6)
C03L C013 C01J O00H -179.4(5)
O00O C013 C01J O00H -8.9(9)
C03L C013 C01J C01G -5.6(9)
O00O C013 C01J C01G 165.0(5)
C01M N00Q C01K C01U 6.2(7)
B047 N00Q C01K C01U 174.1(5)
C01M N00Q C01K C014 -163.6(5)
B047 N00Q C01K C014 4.3(8)
C03V C014 C01K N00Q -168.0(6)
C021 C014 C01K N00Q 20.9(8)
C03V C014 C01K C01U 25.4(10)
C021 C014 C01K C01U -145.7(7)
C022 N00R C01L C01B -162.5(5)
B04B N00R C01L C01B 4.7(9)
C022 N00R C01L C03O 6.4(7)
B04B N00R C01L C03O 173.6(6)
C026 C01B C01L N00R -6.7(9)
C01D C01B C01L N00R 169.0(5)
C026 C01B C01L C03O -172.2(6)
C01D C01B C01L C03O 3.4(10)
C01K N00Q C01M C015 161.8(5)
B047 N00Q C01M C015 -5.3(9)
C01K N00Q C01M C01R -6.4(6)
B047 N00Q C01M C01R -173.6(5)
C03H C015 C01M N00Q -2.6(9)
C01I C015 C01M N00Q 176.8(5)
C03H C015 C01M C01R 162.1(6)
C01I C015 C01M C01R -18.5(10)
C018 N00V C01N C02B -161.9(6)
B04A N00V C01N C02B -0.3(9)
C018 N00V C01N C01T 6.5(7)
B04A N00V C01N C01T 168.1(6)
B04A O00K C01O C031 -157.7(5)
B04A O00K C01O C02P 27.7(8)
C01A O00M C01P C02T -118.5(6)
C01A O00M C01P C010 70.9(7)
O00J C010 C01P C02T 179.6(5)
C024 C010 C01P C02T -5.9(9)
O00J C010 C01P O00M -9.9(8)
C024 C010 C01P O00M 164.5(5)
C02D N00U C01Q C02E 6.4(7)
B048 N00U C01Q C02E 169.8(5)
C02D N00U C01Q C01F -161.5(5)
B048 N00U C01Q C01F 1.9(9)
C02C C01F C01Q N00U -162.6(6)
C00Z C01F C01Q N00U 23.6(8)
C02C C01F C01Q C02E 33.0(11)
C00Z C01F C01Q C02E -140.8(7)
N00Q C01M C01R C01U 4.2(6)
C015 C01M C01R C01U -162.0(6)
C01C C011 C01S C032 -2.4(9)
O00I C011 C01S C032 169.6(5)
C02B C01N C01T C029 162.5(7)
N00V C01N C01T C029 -3.8(7)
C01M C01R C01U C01K -0.7(7)
N00Q C01K C01U C01R -3.4(7)
C014 C01K C01U C01R 163.9(6)
C020 C019 C01W C02D -96.2(7)
C02I C019 C01W C02D 82.5(7)
C020 C019 C01W C027 87.1(8)
C02I C019 C01W C027 -94.2(7)
C01E C01A C01Z C03I 2.8(9)
O00M C01A C01Z C03I -168.3(5)
C02I C019 C020 C03E -3.7(9)
C01W C019 C020 C03E 174.9(6)
C02I C019 C020 C03S 177.2(6)
C01W C019 C020 C03S -4.2(9)
B047 O00G C021 C023 155.2(5)
B047 O00G C021 C014 -31.6(7)
C03V C014 C021 O00G -178.2(5)
C01K C014 C021 O00G -6.8(8)
C03V C014 C021 C023 -5.1(9)
C01K C014 C021 C023 166.3(6)
C01L N00R C022 C02K -7.4(7)
B04B N00R C022 C02K -175.7(5)
C01L N00R C022 C01G 158.6(5)
B04B N00R C022 C01G -9.7(8)
C01J C01G C022 N00R -18.4(8)
C02O C01G C022 N00R 171.2(6)
C01J C01G C022 C02K 143.3(7)
C02O C01G C022 C02K -27.1(10)
O00G C021 C023 C03Q 179.8(5)
C014 C021 C023 C03Q 6.4(9)
O00G C021 C023 O00N 8.8(8)
C014 C021 C023 O00N -164.6(5)
C00X O00N C023 C03Q 117.7(6)
C00X O00N C023 C021 -71.2(7)
O00J C010 C024 C03N 179.6(5)
C01P C010 C024 C03N 5.4(9)
O00J C010 C024 C025 9.0(8)
C01P C010 C024 C025 -165.2(6)
C026 N00S C025 C02A -5.0(6)
B04B N00S C025 C02A -170.7(5)
C026 N00S C025 C024 164.4(5)
B04B N00S C025 C024 -1.3(8)
C03N C024 C025 N00S 166.5(6)
C010 C024 C025 N00S -23.1(8)
C03N C024 C025 C02A -27.5(11)
C010 C024 C025 C02A 142.8(7)
C025 N00S C026 C01X 5.6(6)
B04B N00S C026 C01X 170.4(5)
C025 N00S C026 C01B -161.9(5)
B04B N00S C026 C01B 2.8(9)
C02A C01X C026 N00S -4.0(7)
C02A C01X C026 C01B 161.6(6)
C01L C01B C026 N00S 3.2(9)
C01D C01B C026 N00S -172.6(5)
C01L C01B C026 C01X -160.7(6)
C01D C01B C026 C01X 23.5(10)
C012 N00P C027 C01W 165.6(5)
B048 N00P C027 C01W -3.9(9)
C012 N00P C027 C037 -4.9(7)
B048 N00P C027 C037 -174.5(6)
C02D C01W C027 N00P 1.3(9)
C019 C01W C027 N00P 178.0(5)
C02D C01W C027 C037 168.9(7)
C019 C01W C027 C037 -14.5(11)
C02Y C01I C028 C035 -1.8(9)
C015 C01I C028 C035 -178.8(5)
C02Y C01I C028 C040 178.4(6)
C015 C01I C028 C040 1.4(9)
C01N C01T C029 C018 -0.1(7)
N00V C018 C029 C01T 4.2(7)
C00Y C018 C029 C01T -159.8(7)
C026 C01X C02A C025 1.0(7)
N00S C025 C02A C01X 2.4(7)
C024 C025 C02A C01X -164.5(6)
N00V C01N C02B C02W -2.0(9)
C01T C01N C02B C02W -166.9(7)
N00V C01N C02B C02R 176.2(5)
C01T C01N C02B C02R 11.3(10)
C00Z C01F C02C C02H 1.6(9)
C01Q C01F C02C C02H -171.9(6)
C01Q N00U C02D C01W 162.4(6)
B048 N00U C02D C01W 0.3(9)
C01Q N00U C02D C01V -6.7(7)
B048 N00U C02D C01V -168.8(6)
C027 C01W C02D N00U 0.3(9)
C019 C01W C02D N00U -176.4(5)
C027 C01W C02D C01V 165.9(7)
C019 C01W C02D C01V -10.8(11)
C02E C01V C02D N00U 4.3(7)
C02E C01V C02D C01W -162.8(7)
C02D C01V C02E C01Q -0.7(7)
N00U C01Q C02E C01V -3.4(7)
C01F C01Q C02E C01V 162.2(7)
C036 C01D C02G C03T -2.1(9)
C01B C01D C02G C03T 178.0(6)
C036 C01D C02G C046 179.1(6)
C01B C01D C02G C046 -0.8(9)
C01F C02C C02H C02U 3.4(9)
C020 C019 C02I C03G 1.5(9)
C01W C019 C02I C03G -177.2(6)
C020 C019 C02I C044 -177.2(6)
C01W C019 C02I C044 4.1(9)
N00R C022 C02K C03O 5.4(7)
C01G C022 C02K C03O -157.3(7)
C01E C00Y C02L C03I -2.1(9)
C018 C00Y C02L C03I 167.6(6)
O00F C01C C02M C033 178.5(5)
C011 C01C C02M C033 -5.1(9)
O00F C01C C02M C012 -10.0(8)
C011 C01C C02M C012 166.4(5)
N00P C012 C02M C033 -168.4(6)
C03W C012 C02M C033 26.7(11)
N00P C012 C02M C01C 20.6(8)
C03W C012 C02M C01C -144.3(7)
C03D C02J C02N C017 -1.5(9)
C03D C02J C02N C016 -171.3(6)
O00E C017 C02N C02J -178.0(5)
C03A C017 C02N C02J -1.8(9)
O00E C017 C02N C016 -7.6(9)
C03A C017 C02N C016 168.6(6)
N00T C016 C02N C02J -170.5(6)
C02S C016 C02N C02J 23.3(11)
N00T C016 C02N C017 19.3(8)
C02S C016 C02N C017 -146.9(7)
C01J C01G C02O C038 -1.8(9)
C022 C01G C02O C038 168.2(6)
O00K C01O C02P C03F 178.1(5)
C031 C01O C02P C03F 3.6(9)
O00K C01O C02P C01H 9.0(9)
C031 C01O C02P C01H -165.5(6)
N00W C01H C02P C03F 171.2(6)
C02V C01H C02P C03F -23.3(11)
N00W C01H C02P C01O -20.1(8)
C02V C01H C02P C01O 145.5(7)
C01N C02B C02R C03K 95.7(7)
C02W C02B C02R C03K -86.1(8)
C01N C02B C02R C03P -82.8(8)
C02W C02B C02R C03P 95.4(7)
N00T C016 C02S C02X -5.3(7)
C02N C016 C02S C02X 161.8(7)
O00M C01P C02T C03C -169.1(6)
C010 C01P C02T C03C 1.5(10)
C00Z C00X C02U C02H -2.8(9)
O00N C00X C02U C02H 167.8(5)
C02C C02H C02U C00X -3.0(9)
C02W C02Q C02V C01H -2.0(7)
N00W C01H C02V C02Q 4.5(7)
C02P C01H C02V C02Q -161.9(7)
C01H N00W C02W C02B -163.3(6)
B04A N00W C02W C02B 5.1(9)
C01H N00W C02W C02Q 4.0(7)
B04A N00W C02W C02Q 172.4(6)
C01N C02B C02W N00W -0.2(9)
C02R C02B C02W N00W -178.3(6)
C01N C02B C02W C02Q -163.6(7)
C02R C02B C02W C02Q 18.2(11)
C02V C02Q C02W N00W -1.1(7)
C02V C02Q C02W C02B 163.9(7)
C016 C02S C02X C03H 1.6(7)
C030 C02F C02Y C01I 0.6(9)
C030 C02F C02Y C03R -178.8(6)
C028 C01I C02Y C02F 0.5(9)
C015 C01I C02Y C02F 177.5(6)
C028 C01I C02Y C03R 179.9(6)
C015 C01I C02Y C03R -3.2(9)
C02Y C02F C030 C035 -0.5(9)
C02Y C02F C030 C049 178.4(6)
C013 O00O C031 C03M -117.0(6)
C013 O00O C031 C01O 73.3(7)
O00K C01O C031 C03M -179.1(5)
C02P C01O C031 C03M -4.3(9)
O00K C01O C031 O00O -9.7(8)
C02P C01O C031 O00O 165.1(5)
C011 C01S C032 C033 -1.5(9)
C01S C032 C033 C02M 2.1(9)
C01C C02M C033 C032 1.2(9)
C012 C02M C033 C032 -169.6(6)
C01I C028 C035 C030 1.9(9)
C040 C028 C035 C030 -178.2(6)
C02F C030 C035 C028 -0.8(9)
C049 C030 C035 C028 -179.7(6)
C02G C01D C036 C03B 3.2(9)
C01B C01D C036 C03B -176.8(5)
C02G C01D C036 C03Y -175.9(6)
C01B C01D C036 C03Y 4.1(9)
N00P C027 C037 C03W 2.5(7)
C01W C027 C037 C03W -166.1(7)
C01G C02O C038 C03L -2.3(10)
C011 O00I C03A C017 -61.7(8)
C011 O00I C03A C01Y 127.5(6)
O00E C017 C03A O00I 9.6(9)
C02N C017 C03A O00I -166.7(5)
O00E C017 C03A C01Y -179.9(5)
C02N C017 C03A C01Y 3.8(9)
C03D C01Y C03A O00I 168.5(6)
C03D C01Y C03A C017 -2.5(10)
C01D C036 C03B C041 -2.2(9)
C03Y C036 C03B C041 176.9(6)
C01P C02T C03C C03N 3.6(10)
C02N C02J C03D C01Y 2.9(10)
C03A C01Y C03D C02J -0.9(10)
C03G C039 C03E C020 0.3(9)
C042 C039 C03E C020 179.2(6)
C019 C020 C03E C039 2.8(9)
C03S C020 C03E C039 -178.1(6)
C01O C02P C03F C03U 0.6(10)
C01H C02P C03F C03U 169.1(6)
C019 C02I C03G C039 1.7(9)
C044 C02I C03G C039 -179.6(6)
C03E C039 C03G C02I -2.6(9)
C042 C039 C03G C02I 178.5(6)
C02S C02X C03H N00T 2.4(7)
C02S C02X C03H C015 -161.0(7)
C016 N00T C03H C02X -5.9(7)
B047 N00T C03H C02X -175.3(6)
C016 N00T C03H C015 160.3(5)
B047 N00T C03H C015 -9.1(9)
C01M C015 C03H C02X 171.0(6)
C01I C015 C03H C02X -8.4(11)
C01M C015 C03H N00T 9.1(9)
C01I C015 C03H N00T -170.3(5)
C00Y C02L C03I C01Z -3.1(9)
C01A C01Z C03I C02L 2.8(9)
C03X C02Z C03J C03K 0.2(10)
C043 C02Z C03J C03K 178.0(6)
C03P C02R C03K C03J 1.2(9)
C02B C02R C03K C03J -177.2(6)
C03P C02R C03K C03Z -176.7(6)
C02B C02R C03K C03Z 4.9(9)
C02Z C03J C03K C02R 0.2(10)
C02Z C03J C03K C03Z 178.0(6)
O00O C013 C03L C038 -169.4(5)
C01J C013 C03L C038 1.6(9)
C02O C038 C03L C013 2.5(10)
O00O C031 C03M C03U -168.7(6)
C01O C031 C03M C03U 0.8(9)
C010 C024 C03N C03C -0.5(9)
C025 C024 C03N C03C 169.4(6)
C02T C03C C03N C024 -4.0(10)
C022 C02K C03O C01L -1.4(7)
N00R C01L C03O C02K -2.9(7)
C01B C01L C03O C02K 164.0(7)
C03K C02R C03P C03X -2.8(10)
C02B C02R C03P C03X 175.6(6)
C03K C02R C03P C04E 178.9(7)
C02B C02R C03P C04E -2.6(10)
C021 C023 C03Q C034 -2.4(10)
O00N C023 C03Q C034 168.8(6)
C03V C034 C03Q C023 -3.0(10)
C01D C02G C03T C041 -0.2(10)
C046 C02G C03T C041 178.6(6)
C031 C03M C03U C03F 3.5(10)
C02P C03F C03U C03M -4.2(10)
C03Q C034 C03V C014 4.3(10)
C021 C014 C03V C034 -0.3(9)
C01K C014 C03V C034 -171.1(6)
C027 C037 C03W C012 0.7(8)
N00P C012 C03W C037 -3.7(7)
C02M C012 C03W C037 162.1(7)
C02R C03P C03X C02Z 3.2(10)
C04E C03P C03X C02Z -178.5(7)
C03J C02Z C03X C03P -1.9(10)
C043 C02Z C03X C03P -179.7(6)
C02G C03T C041 C03B 1.2(10)
C02G C03T C041 C04D -178.8(7)
C036 C03B C041 C03T 0.0(10)
C036 C03B C041 C04D 180.0(6)
C017 O00E B047 O00G -70.1(6)
C017 O00E B047 N00T 52.0(6)
C017 O00E B047 N00Q 169.6(5)
C021 O00G B047 O00E -73.7(6)
C021 O00G B047 N00T 167.5(5)
C021 O00G B047 N00Q 51.6(6)
C016 N00T B047 O00E -42.7(7)
C03H N00T B047 O00E 125.6(6)
C016 N00T B047 O00G 76.9(7)
C03H N00T B047 O00G -114.8(6)
C016 N00T B047 N00Q -166.4(5)
C03H N00T B047 N00Q 1.9(8)
C01K N00Q B047 O00E 81.3(7)
C01M N00Q B047 O00E -113.0(6)
C01K N00Q B047 O00G -39.9(7)
C01M N00Q B047 O00G 125.8(6)
C01K N00Q B047 N00T -160.3(5)
C01M N00Q B047 N00T 5.4(8)
C01C O00F B048 O00D -73.0(6)
C01C O00F B048 N00P 51.9(6)
C01C O00F B048 N00U 168.1(5)
C00Z O00D B048 O00F -68.0(6)
C00Z O00D B048 N00P 170.8(5)
C00Z O00D B048 N00U 54.6(6)
C012 N00P B048 O00F -43.5(7)
C027 N00P B048 O00F 125.1(6)
C012 N00P B048 O00D 78.4(7)
C027 N00P B048 O00D -113.1(7)
C012 N00P B048 N00U -164.6(5)
C027 N00P B048 N00U 4.0(8)
C01Q N00U B048 O00F 79.4(7)
C02D N00U B048 O00F -119.9(6)
C01Q N00U B048 O00D -40.8(7)
C02D N00U B048 O00D 119.8(6)
C01Q N00U B048 N00P -162.7(5)
C02D N00U B048 N00P -2.1(8)
C01O O00K B04A O00L 76.4(6)
C01O O00K B04A N00W -48.4(6)
C01O O00K B04A N00V -165.0(5)
C01E O00L B04A O00K 69.5(6)
C01E O00L B04A N00W -169.7(5)
C01E O00L B04A N00V -53.8(6)
C01H N00W B04A O00K 38.8(7)
C02W N00W B04A O00K -128.4(6)
C01H N00W B04A O00L -83.0(7)
C02W N00W B04A O00L 109.8(7)
C01H N00W B04A N00V 160.8(5)
C02W N00W B04A N00V -6.5(8)
C018 N00V B04A O00K -78.5(7)
C01N N00V B04A O00K 121.8(6)
C018 N00V B04A O00L 41.9(7)
C01N N00V B04A O00L -117.8(6)
C018 N00V B04A N00W 163.7(5)
C01N N00V B04A N00W 4.0(8)
C010 O00J B04B O00H 75.4(6)
C010 O00J B04B N00R -165.7(5)
C010 O00J B04B N00S -49.4(6)
C01J O00H B04B O00J 72.0(6)
C01J O00H B04B N00R -51.5(6)
C01J O00H B04B N00S -167.8(5)
C022 N00R B04B O00J -76.2(7)
C01L N00R B04B O00J 117.9(6)
C022 N00R B04B O00H 44.1(7)
C01L N00R B04B O00H -121.8(6)
C022 N00R B04B N00S 166.6(5)
C01L N00R B04B N00S 0.7(8)
C025 N00S B04B O00J 36.9(7)
C026 N00S B04B O00J -126.3(6)
C025 N00S B04B O00H -84.3(7)
C026 N00S B04B O00H 112.5(6)
C025 N00S B04B N00R 158.7(5)
C026 N00S B04B N00R -4.5(8)
